data_7114909
loop_
_publ_author_name
'Contakes, Stephen M.'
'Rauchfuss, Thomas B.'

_publ_section_title
;
 Alkali metal-templated assembly of the tetrahedral cyanometallate cages
 [M&#x2282;Mo4(\m-CN)6(CO)12]5&#x2212; (M = Li, Na)
;
_journal_issue 6
_journal_name_full 'Chemical Communications'
_journal_page_first 553
_journal_paper_doi 10.1039/b010192n
_journal_year 2001
_chemical_formula_sum 'C66 H112 Mo4 N15 Na O12'
_chemical_formula_weight 1714.30
_chemical_name_systematic
; 
? 
;
_space_group_IT_number 14
_symmetry_space_group_name_Hall '-P 2ybc'
_symmetry_space_group_name_H-M 'P 1 21/c 1'
_atom_sites_solution_hydrogens geom
_atom_sites_solution_primary direct
_atom_sites_solution_secondary difmap
_audit_creation_method SHELXL-97
_cell_angle_alpha 90.00
_cell_angle_beta 96.764(2)
_cell_angle_gamma 90.00
_cell_formula_units_Z 4
_cell_length_a 19.1292(16)
_cell_length_b 19.3643(16)
_cell_length_c 24.966(2)
_cell_measurement_temperature 193(2)
_cell_volume 9183.6(13)
_computing_structure_refinement 'SHELXL-97 (Sheldrick, 1997)'
_computing_structure_solution 'SHELXS-97 (Sheldrick, 1990)'
_diffrn_ambient_temperature 193(2)
_diffrn_measured_fraction_theta_full 0.999
_diffrn_measured_fraction_theta_max 0.999
_diffrn_radiation_monochromator graphite
_diffrn_radiation_source 'fine-focus sealed tube'
_diffrn_radiation_type MoK\a
_diffrn_radiation_wavelength 0.71073
_diffrn_reflns_av_R_equivalents 0.0652
_diffrn_reflns_av_sigmaI/netI 0.0619
_diffrn_reflns_limit_h_max 18
_diffrn_reflns_limit_h_min -18
_diffrn_reflns_limit_k_max 14
_diffrn_reflns_limit_k_min -18
_diffrn_reflns_limit_l_max 23
_diffrn_reflns_limit_l_min -24
_diffrn_reflns_number 28888
_diffrn_reflns_theta_full 20.00
_diffrn_reflns_theta_max 20.00
_diffrn_reflns_theta_min 1.07
_exptl_absorpt_coefficient_mu 0.599
_exptl_crystal_density_diffrn 1.240
_exptl_crystal_density_method 'not measured'
_exptl_crystal_F_000 3852
_refine_diff_density_max 0.701
_refine_diff_density_min -0.741
_refine_diff_density_rms 0.099
_refine_ls_extinction_method none
_refine_ls_goodness_of_fit_ref 1.058
_refine_ls_hydrogen_treatment mixed
_refine_ls_matrix_type full
_refine_ls_number_parameters 1455
_refine_ls_number_reflns 8574
_refine_ls_number_restraints 596
_refine_ls_restrained_S_all 1.038
_refine_ls_R_factor_all 0.1052
_refine_ls_R_factor_gt 0.0735
_refine_ls_shift/su_max 0.425
_refine_ls_shift/su_mean 0.061
_refine_ls_structure_factor_coef Fsqd
_refine_ls_weighting_details 'calc w=1/[\s^2^(Fo^2^)+(0.1256P)^2^+30.6583P] where P=(Fo^2^+2Fc^2^)/3'
_refine_ls_weighting_scheme calc
_refine_ls_wR_factor_gt 0.1894
_refine_ls_wR_factor_ref 0.2107
_reflns_number_gt 6135
_reflns_number_total 8574
_reflns_threshold_expression >2sigma(I)
_cod_data_source_file b010192n.txt
_cod_data_source_block p21cas
_cod_original_cell_volume 9183.7(13)
_cod_database_code 7114909

loop_
_symmetry_equiv_pos_as_xyz
'x, y, z'
'-x, y+1/2, -z+1/2'
'-x, -y, -z'
'x, -y-1/2, z-1/2'

loop_
_atom_site_label
_atom_site_type_symbol
_atom_site_fract_x
_atom_site_fract_y
_atom_site_fract_z
_atom_site_U_iso_or_equiv
_atom_site_adp_type
_atom_site_occupancy
_atom_site_symmetry_multiplicity
_atom_site_calc_flag
_atom_site_refinement_flags
_atom_site_disorder_assembly
_atom_site_disorder_group
Na1 Na -0.75628(8) 0.45090(8) 0.24775(6) 0.0495(5) Uani 1 1 d . A 1
Mo1 Mo -0.71593(2) 0.59422(2) 0.322318(17) 0.06435(15) Uani 1 1 d . A 1
Mo2 Mo -0.90852(2) 0.47453(2) 0.168006(15) 0.05565(14) Uani 1 1 d . A 1
Mo3 Mo -0.77063(2) 0.31513(2) 0.331077(14) 0.05053(13) Uani 1 1 d . A 1
Mo4 Mo -0.62573(2) 0.42013(2) 0.169718(17) 0.06365(14) Uani 1 1 d . A 1
C1A C -0.6560(4) 0.5403(4) 0.2619(3) 0.062(3) Uani 0.50 1 d PDU A 1
N1A N -0.6381(4) 0.5029(4) 0.2303(3) 0.062(2) Uani 0.50 1 d PDU A 1
C2A C -0.6672(4) 0.3563(4) 0.2335(3) 0.050(3) Uani 0.50 1 d PDU A 1
N2A N -0.6958(3) 0.3348(3) 0.2679(2) 0.048(2) Uani 0.50 1 d PDU A 1
C3A C -0.7471(4) 0.4250(3) 0.3501(3) 0.054(3) Uani 0.50 1 d PDU A 1
N3A N -0.7372(4) 0.4841(3) 0.3484(3) 0.059(2) Uani 0.50 1 d PDU A 1
C4A C -0.8500(4) 0.3631(4) 0.2667(3) 0.056(3) Uani 0.50 1 d PDU A 1
N4A N -0.8768(4) 0.3975(4) 0.2322(3) 0.058(2) Uani 0.50 1 d PDU A 1
C5A C -0.8498(4) 0.5463(4) 0.2296(3) 0.057(3) Uani 0.50 1 d PDU A 1
N5A N -0.8087(3) 0.5717(4) 0.2613(3) 0.059(2) Uani 0.50 1 d PDU A 1
C6A C -0.7390(3) 0.4390(5) 0.1468(3) 0.054(3) Uani 0.50 1 d PDU A 1
N6A N -0.7978(3) 0.4505(4) 0.1479(3) 0.052(2) Uani 0.50 1 d PDU A 1
C7 C -0.6347(3) 0.6044(3) 0.3753(2) 0.098(2) Uani 1 1 d D A 1
O7 O -0.5828(2) 0.6103(2) 0.40607(17) 0.1398(16) Uani 1 1 d D A 1
C8 C -0.7737(3) 0.6369(3) 0.37293(19) 0.091(2) Uani 1 1 d D A 1
O8 O -0.8074(3) 0.6649(2) 0.40216(16) 0.1464(19) Uani 1 1 d D A 1
C9 C -0.6978(3) 0.6851(3) 0.2920(2) 0.092(2) Uani 1 1 d D A 1
O9 O -0.6863(2) 0.7404(2) 0.2759(2) 0.142(2) Uani 1 1 d D A 1
C10 C -0.9559(3) 0.4100(3) 0.1187(2) 0.0794(19) Uani 1 1 d D A 1
O10 O -0.9853(2) 0.3708(2) 0.08734(18) 0.1408(19) Uani 1 1 d D A 1
C11 C -0.9225(3) 0.5464(3) 0.11501(19) 0.0798(19) Uani 1 1 d D A 1
O11 O -0.9293(3) 0.5893(2) 0.08061(15) 0.136(2) Uani 1 1 d D A 1
C12 C -0.9977(3) 0.4933(3) 0.1891(2) 0.083(2) Uani 1 1 d D A 1
O12 O -1.0560(2) 0.5030(3) 0.2009(2) 0.137(2) Uani 1 1 d D A 1
C13 C -0.7893(2) 0.2202(3) 0.31109(18) 0.0675(17) Uani 1 1 d . A 1
O13 O -0.7989(2) 0.16184(19) 0.30111(17) 0.1074(16) Uani 1 1 d . A 1
C14 C -0.6980(2) 0.2796(2) 0.38319(18) 0.0658(17) Uani 1 1 d . A 1
O14 O -0.6559(2) 0.2543(2) 0.41613(15) 0.1119(16) Uani 1 1 d . A 1
C15 C -0.8366(3) 0.3062(3) 0.38341(19) 0.0702(18) Uani 1 1 d . A 1
O15 O -0.8773(2) 0.2999(2) 0.41619(14) 0.0997(15) Uani 1 1 d . A 1
C16 C -0.5259(3) 0.4036(3) 0.1950(2) 0.093(2) Uani 1 1 d . A 1
O16 O -0.46674(19) 0.3930(3) 0.20704(19) 0.132(2) Uani 1 1 d . A 1
C17 C -0.6240(3) 0.3444(3) 0.11985(19) 0.0718(18) Uani 1 1 d . A 1
O17 O -0.6216(2) 0.2994(2) 0.08867(14) 0.1087(15) Uani 1 1 d . A 1
C18 C -0.5926(3) 0.4844(3) 0.1174(3) 0.121(3) Uani 1 1 d . A 1
O18 O -0.5744(3) 0.5221(2) 0.08529(19) 0.1740(19) Uani 1 1 d . A 1
N1B N -0.6573(4) 0.5394(4) 0.2619(3) 0.061(3) Uani 0.50 1 d PDU B 2
C1B C -0.6377(5) 0.5032(5) 0.2302(3) 0.064(3) Uani 0.50 1 d PDU B 2
N2B N -0.6661(3) 0.3539(4) 0.2355(2) 0.054(3) Uani 0.50 1 d PDU C 2
C2B C -0.6982(4) 0.3336(4) 0.2685(3) 0.053(3) Uani 0.50 1 d PDU C 2
N3B N -0.7494(4) 0.4260(3) 0.3494(3) 0.053(2) Uani 0.50 1 d PDU D 2
C3B C -0.7379(5) 0.4847(4) 0.3465(4) 0.060(3) Uani 0.50 1 d PDU D 2
N4B N -0.8495(3) 0.3619(4) 0.2673(3) 0.052(2) Uani 0.50 1 d PDU E 2
C4B C -0.8801(4) 0.3958(5) 0.2341(3) 0.053(3) Uani 0.50 1 d PDU E 2
N5B N -0.8500(4) 0.5460(4) 0.2283(3) 0.058(3) Uani 0.50 1 d PDU F 2
C5B C -0.8099(4) 0.5705(5) 0.2611(3) 0.058(3) Uani 0.50 1 d PDU F 2
N6B N -0.7420(3) 0.4412(4) 0.1484(3) 0.061(3) Uani 0.50 1 d PDU G 2
C6B C -0.8015(4) 0.4526(5) 0.1458(3) 0.053(3) Uani 0.50 1 d PDU G 2
N7 N -1.4537(3) 0.6573(3) 0.2279(3) 0.060(2) Uani 0.486(3) 1 d PDU H 3
C19 C -1.3770(6) 0.6840(7) 0.2410(6) 0.139(5) Uani 0.486(3) 1 d PDU H 3
H19A H -1.3530 0.6791 0.2082 0.166 Uiso 0.486(3) 1 calc PR H 3
H19B H -1.3788 0.7338 0.2494 0.166 Uiso 0.486(3) 1 calc PR H 3
C20 C -1.3356(6) 0.6505(7) 0.2843(5) 0.117(6) Uani 0.486(3) 1 d PD H 3
H20A H -1.2859 0.6626 0.2835 0.176 Uiso 0.486(3) 1 calc PR H 3
H20B H -1.3414 0.6004 0.2806 0.176 Uiso 0.486(3) 1 calc PR H 3
H20C H -1.3507 0.6655 0.3186 0.176 Uiso 0.486(3) 1 calc PR H 3
C21 C -1.4929(7) 0.6521(6) 0.2776(4) 0.116(4) Uani 0.486(3) 1 d PDU H 3
H21A H -1.5399 0.6315 0.2673 0.139 Uiso 0.486(3) 1 calc PR H 3
H21B H -1.4665 0.6215 0.3046 0.139 Uiso 0.486(3) 1 calc PR H 3
C22 C -1.5010(6) 0.7200(5) 0.3015(3) 0.085(4) Uani 0.486(3) 1 d PDU H 3
H22A H -1.5304 0.7159 0.3310 0.128 Uiso 0.486(3) 1 calc PR H 3
H22B H -1.5235 0.7515 0.2740 0.128 Uiso 0.486(3) 1 calc PR H 3
H22C H -1.4547 0.7381 0.3157 0.128 Uiso 0.486(3) 1 calc PR H 3
C23 C -1.5006(6) 0.7008(5) 0.1833(4) 0.098(4) Uani 0.486(3) 1 d PDU H 3
H23A H -1.5000 0.6770 0.1483 0.118 Uiso 0.486(3) 1 calc PR H 3
H23B H -1.5498 0.6998 0.1920 0.118 Uiso 0.486(3) 1 calc PR H 3
C24 C -1.4829(7) 0.7665(6) 0.1768(5) 0.130(6) Uani 0.486(3) 1 d PD H 3
H24A H -1.5174 0.7882 0.1499 0.195 Uiso 0.486(3) 1 calc PR H 3
H24B H -1.4361 0.7687 0.1647 0.195 Uiso 0.486(3) 1 calc PR H 3
H24C H -1.4823 0.7910 0.2113 0.195 Uiso 0.486(3) 1 calc PR H 3
C25 C -1.4536(6) 0.5847(5) 0.2037(4) 0.101(4) Uani 0.486(3) 1 d PDU H 3
H25A H -1.4296 0.5524 0.2306 0.121 Uiso 0.486(3) 1 calc PR H 3
H25B H -1.5027 0.5686 0.1945 0.121 Uiso 0.486(3) 1 calc PR H 3
C26 C -1.4185(6) 0.5845(8) 0.1564(5) 0.127(5) Uani 0.486(3) 1 d PDU H 3
H26A H -1.4209 0.5381 0.1405 0.191 Uiso 0.486(3) 1 calc PR H 3
H26B H -1.3691 0.5976 0.1659 0.191 Uiso 0.486(3) 1 calc PR H 3
H26C H -1.4413 0.6176 0.1302 0.191 Uiso 0.486(3) 1 calc PR H 3
N7B N -1.4524(4) 0.6548(4) 0.2384(3) 0.073(3) Uani 0.514(3) 1 d PDU H 4
C19B C -1.4823(6) 0.5873(5) 0.2500(5) 0.112(4) Uani 0.514(3) 1 d PDU H 4
H19C H -1.4913 0.5609 0.2159 0.135 Uiso 0.514(3) 1 calc PR H 4
H19D H -1.5282 0.5947 0.2638 0.135 Uiso 0.514(3) 1 calc PR H 4
C20B C -1.4336(11) 0.5428(7) 0.2923(5) 0.276(12) Uani 0.514(3) 1 d PD H 4
H20D H -1.4552 0.4974 0.2963 0.414 Uiso 0.514(3) 1 calc PR H 4
H20E H -1.4280 0.5665 0.3273 0.414 Uiso 0.514(3) 1 calc PR H 4
H20F H -1.3873 0.5368 0.2797 0.414 Uiso 0.514(3) 1 calc PR H 4
C21B C -1.4384(5) 0.6993(5) 0.2861(3) 0.088(3) Uani 0.514(3) 1 d PDU H 4
C22B C -1.5039(5) 0.7099(8) 0.3251(3) 0.126(5) Uani 0.514(3) 1 d PDU H 4
H22D H -1.4866 0.7370 0.3571 0.189 Uiso 0.514(3) 1 calc PR H 4
H22E H -1.5199 0.6647 0.3363 0.189 Uiso 0.514(3) 1 calc PR H 4
H22F H -1.5432 0.7343 0.3046 0.189 Uiso 0.514(3) 1 calc PR H 4
C23B C -1.3881(5) 0.6549(6) 0.2130(4) 0.108(4) Uani 0.514(3) 1 d PDU H 4
H23C H -1.3508 0.6325 0.2380 0.129 Uiso 0.514(3) 1 calc PR H 4
H23D H -1.3737 0.7035 0.2086 0.129 Uiso 0.514(3) 1 calc PR H 4
C24B C -1.3907(6) 0.6175(6) 0.1557(4) 0.113(5) Uani 0.514(3) 1 d PDU H 4
H24D H -1.3444 0.6207 0.1427 0.169 Uiso 0.514(3) 1 calc PR H 4
H24E H -1.4260 0.6401 0.1299 0.169 Uiso 0.514(3) 1 calc PR H 4
H24F H -1.4033 0.5689 0.1594 0.169 Uiso 0.514(3) 1 calc PR H 4
C25B C -1.5112(7) 0.6941(8) 0.2078(4) 0.139(5) Uani 0.514(3) 1 d PDU H 4
C26B C -1.5752(5) 0.6768(7) 0.1640(5) 0.132(6) Uani 0.514(3) 1 d PD H 4
H26D H -1.6105 0.7135 0.1634 0.198 Uiso 0.514(3) 1 calc PR H 4
H26E H -1.5962 0.6327 0.1729 0.198 Uiso 0.514(3) 1 calc PR H 4
H26F H -1.5585 0.6733 0.1285 0.198 Uiso 0.514(3) 1 calc PR H 4
N8 N -0.8142(2) 0.4289(3) -0.03360(17) 0.0904(18) Uani 0.920(3) 1 d PD I 5
C27 C -0.8576(3) 0.4678(5) -0.0022(3) 0.136(4) Uani 0.920(3) 1 d PD I 5
H27A H -0.8584 0.4463 0.0337 0.163 Uiso 0.920(3) 1 calc PR I 5
H27B H -0.8396 0.5156 0.0028 0.163 Uiso 0.920(3) 1 calc PR I 5
C28 C -0.9260(6) 0.4679(9) -0.0311(5) 0.435(10) Uani 0.920(3) 1 d PD I 5
H28A H -0.9583 0.4930 -0.0103 0.653 Uiso 0.920(3) 1 calc PR I 5
H28B H -0.9425 0.4203 -0.0368 0.653 Uiso 0.920(3) 1 calc PR I 5
H28C H -0.9247 0.4906 -0.0660 0.653 Uiso 0.920(3) 1 calc PR I 5
C29 C -0.7443(4) 0.4511(6) 0.0006(4) 0.234(6) Uani 0.920(3) 1 d PD I 5
H29A H -0.7394 0.5020 0.0012 0.281 Uiso 0.920(3) 1 calc PR I 5
H29B H -0.7428 0.4341 0.0382 0.281 Uiso 0.920(3) 1 calc PR I 5
C30 C -0.6893(6) 0.4193(7) -0.0263(4) 0.288(7) Uani 0.920(3) 1 d PD I 5
H30A H -0.6433 0.4308 -0.0070 0.432 Uiso 0.920(3) 1 calc PR I 5
H30B H -0.6920 0.4366 -0.0634 0.432 Uiso 0.920(3) 1 calc PR I 5
H30C H -0.6956 0.3691 -0.0269 0.432 Uiso 0.920(3) 1 calc PR I 5
C31 C -0.8142(5) 0.4421(5) -0.0905(3) 0.176(5) Uani 0.920(3) 1 d PD I 5
H31A H -0.8572 0.4229 -0.1110 0.211 Uiso 0.920(3) 1 calc PR I 5
H31B H -0.7727 0.4202 -0.1037 0.211 Uiso 0.920(3) 1 calc PR I 5
C32 C -0.8115(6) 0.5263(5) -0.0988(3) 0.273(5) Uani 0.920(3) 1 d PD I 5
H32A H -0.8105 0.5368 -0.1371 0.409 Uiso 0.920(3) 1 calc PR I 5
H32B H -0.7690 0.5448 -0.0779 0.409 Uiso 0.920(3) 1 calc PR I 5
H32C H -0.8532 0.5473 -0.0864 0.409 Uiso 0.920(3) 1 calc PR I 5
C33 C -0.8421(8) 0.3588(5) -0.0304(4) 0.313(9) Uani 0.920(3) 1 d PD I 5
H33A H -0.8291 0.3315 -0.0613 0.376 Uiso 0.920(3) 1 calc PR I 5
H33B H -0.8941 0.3610 -0.0334 0.376 Uiso 0.920(3) 1 calc PR I 5
C34 C -0.8149(6) 0.3220(4) 0.0217(3) 0.207(5) Uani 0.920(3) 1 d PD I 5
H34A H -0.8306 0.2739 0.0198 0.310 Uiso 0.920(3) 1 calc PR I 5
H34B H -0.8331 0.3450 0.0521 0.310 Uiso 0.920(3) 1 calc PR I 5
H34C H -0.7633 0.3235 0.0266 0.310 Uiso 0.920(3) 1 calc PR I 5
N9 N -0.5975(4) 0.6844(3) -0.0425(2) 0.083(2) Uani 0.641(2) 1 d PDU J 7
C35 C -0.6420(4) 0.7206(5) -0.0029(3) 0.101(3) Uani 0.641(2) 1 d PDU J 7
H35A H -0.6906 0.7084 -0.0179 0.122 Uiso 0.641(2) 1 calc PR J 7
H35B H -0.6323 0.6919 0.0300 0.122 Uiso 0.641(2) 1 calc PR J 7
C36 C -0.6499(7) 0.7804(6) 0.0166(6) 0.358(7) Uani 0.641(2) 1 d PD J 7
H36A H -0.6809 0.7774 0.0451 0.537 Uiso 0.641(2) 1 calc PR J 7
H36B H -0.6709 0.8113 -0.0120 0.537 Uiso 0.641(2) 1 calc PR J 7
H36C H -0.6040 0.7986 0.0318 0.537 Uiso 0.641(2) 1 calc PR J 7
C37 C -0.5319(4) 0.7311(6) -0.0346(3) 0.103(3) Uani 0.641(2) 1 d PDU J 7
H37A H -0.5048 0.7294 -0.0660 0.124 Uiso 0.641(2) 1 calc PR J 7
H37B H -0.5441 0.7796 -0.0271 0.124 Uiso 0.641(2) 1 calc PR J 7
C38 C -0.4955(5) 0.6978(6) 0.0120(4) 0.166(5) Uani 0.641(2) 1 d PD J 7
H38A H -0.4496 0.7198 0.0213 0.248 Uiso 0.641(2) 1 calc PR J 7
H38B H -0.4888 0.6489 0.0041 0.248 Uiso 0.641(2) 1 calc PR J 7
H38C H -0.5233 0.7021 0.0424 0.248 Uiso 0.641(2) 1 calc PR J 7
C39 C -0.6052(5) 0.6098(4) -0.0307(4) 0.127(3) Uani 0.641(2) 1 d PDU J 7
H39A H -0.5832 0.6002 0.0064 0.152 Uiso 0.641(2) 1 calc PR J 7
H39B H -0.6558 0.5983 -0.0326 0.152 Uiso 0.641(2) 1 calc PR J 7
C40 C -0.5733(7) 0.5665(6) -0.0677(5) 0.252(6) Uani 0.641(2) 1 d PDU J 7
H40A H -0.5804 0.5180 -0.0588 0.377 Uiso 0.641(2) 1 calc PR J 7
H40B H -0.5227 0.5764 -0.0650 0.377 Uiso 0.641(2) 1 calc PR J 7
H40C H -0.5949 0.5758 -0.1046 0.377 Uiso 0.641(2) 1 calc PR J 7
C41 C -0.6431(5) 0.6978(6) -0.1013(3) 0.124(4) Uani 0.641(2) 1 d PD J 7
H41A H -0.6402 0.7479 -0.1084 0.149 Uiso 0.641(2) 1 calc PR J 7
H41B H -0.6172 0.6744 -0.1282 0.149 Uiso 0.641(2) 1 calc PR J 7
C42 C -0.7145(5) 0.6794(7) -0.1140(4) 0.146(5) Uani 0.641(2) 1 d PDU J 7
H42A H -0.7303 0.6919 -0.1515 0.219 Uiso 0.641(2) 1 calc PR J 7
H42B H -0.7430 0.7040 -0.0900 0.219 Uiso 0.641(2) 1 calc PR J 7
H42C H -0.7198 0.6295 -0.1093 0.219 Uiso 0.641(2) 1 calc PR J 7
N9B N -0.5628(4) 0.6926(5) -0.0272(3) 0.051(3) Uani 0.359(2) 1 d PDU J 8
C35B C -0.6521(6) 0.6848(8) -0.0233(5) 0.084(5) Uani 0.359(2) 1 d PDU J 8
H35C H -0.6667 0.6362 -0.0300 0.100 Uiso 0.359(2) 1 calc PR J 8
H35D H -0.6623 0.6976 0.0134 0.100 Uiso 0.359(2) 1 calc PR J 8
C36B C -0.6920(7) 0.7301(9) -0.0634(6) 0.113(6) Uani 0.359(2) 1 d PDU J 8
H36D H -0.7418 0.7299 -0.0576 0.169 Uiso 0.359(2) 1 calc PR J 8
H36E H -0.6872 0.7131 -0.0997 0.169 Uiso 0.359(2) 1 calc PR J 8
H36F H -0.6735 0.7772 -0.0594 0.169 Uiso 0.359(2) 1 calc PR J 8
C37B C -0.5394(7) 0.6236(7) 0.0135(6) 0.109(5) Uani 0.359(2) 1 d PDU J 8
H37C H -0.5453 0.6348 0.0514 0.131 Uiso 0.359(2) 1 calc PR J 8
H37D H -0.5693 0.5832 0.0022 0.131 Uiso 0.359(2) 1 calc PR J 8
C38B C -0.4637(7) 0.6080(9) 0.0082(6) 0.106(6) Uani 0.359(2) 1 d PD J 8
H38D H -0.4476 0.5699 0.0325 0.159 Uiso 0.359(2) 1 calc PR J 8
H38E H -0.4350 0.6491 0.0179 0.159 Uiso 0.359(2) 1 calc PR J 8
H38F H -0.4590 0.5949 -0.0291 0.159 Uiso 0.359(2) 1 calc PR J 8
C39B C -0.5640(7) 0.6528(8) -0.0894(4) 0.122(8) Uani 0.359(2) 1 d PD J 8
C40B C -0.5861(10) 0.5776(6) -0.0986(6) 0.156(6) Uani 0.359(2) 1 d PDU J 8
H40D H -0.5732 0.5620 -0.1335 0.235 Uiso 0.359(2) 1 calc PR J 8
H40E H -0.6371 0.5736 -0.0985 0.235 Uiso 0.359(2) 1 calc PR J 8
H40F H -0.5621 0.5488 -0.0698 0.235 Uiso 0.359(2) 1 calc PR J 8
C41B C -0.5316(8) 0.7709(9) 0.0159(5) 0.128(6) Uani 0.359(2) 1 d PDU J 8
H41C H -0.5704 0.8034 0.0207 0.154 Uiso 0.359(2) 1 calc PR J 8
H41D H -0.5071 0.7575 0.0516 0.154 Uiso 0.359(2) 1 calc PR J 8
C42B C -0.4831(8) 0.7982(10) -0.0204(10) 0.308(19) Uani 0.359(2) 1 d PD J 8
H42D H -0.4649 0.8431 -0.0070 0.462 Uiso 0.359(2) 1 calc PR J 8
H42E H -0.5082 0.8037 -0.0567 0.462 Uiso 0.359(2) 1 calc PR J 8
H42F H -0.4439 0.7660 -0.0217 0.462 Uiso 0.359(2) 1 calc PR J 8
N10 N -0.9516(3) 0.7550(4) 0.2464(3) 0.086(3) Uani 0.568(3) 1 d PDU K 9
C43 C -0.9451(6) 0.6990(7) 0.2044(6) 0.177(4) Uani 0.568(3) 1 d PDU K 9
C44 C -1.0070(6) 0.6805(8) 0.1735(6) 0.238(7) Uani 0.568(3) 1 d PDU K 9
H44A H -0.9971 0.6456 0.1470 0.358 Uiso 0.568(3) 1 calc PR K 9
H44B H -1.0280 0.7213 0.1547 0.358 Uiso 0.568(3) 1 calc PR K 9
H44C H -1.0399 0.6615 0.1970 0.358 Uiso 0.568(3) 1 calc PR K 9
C45 C -0.8705(4) 0.7558(6) 0.2598(5) 0.161(4) Uani 0.568(3) 1 d PDU K 9
H45A H -0.8507 0.7104 0.2720 0.193 Uiso 0.568(3) 1 calc PR K 9
H45B H -0.8458 0.7743 0.2302 0.193 Uiso 0.568(3) 1 calc PR K 9
C46 C -0.8738(8) 0.8040(9) 0.3033(6) 0.403(7) Uani 0.568(3) 1 d PDU K 9
H46A H -0.8260 0.8185 0.3174 0.605 Uiso 0.568(3) 1 calc PR K 9
H46B H -0.8964 0.7820 0.3321 0.605 Uiso 0.568(3) 1 calc PR K 9
H46C H -0.9012 0.8445 0.2900 0.605 Uiso 0.568(3) 1 calc PR K 9
C47 C -0.9776(6) 0.8172(5) 0.2094(5) 0.136(4) Uani 0.568(3) 1 d PDU K 9
C48 C -0.9337(10) 0.8586(9) 0.1859(9) 0.321(13) Uani 0.568(3) 1 d PD K 9
H48A H -0.9606 0.8962 0.1669 0.481 Uiso 0.568(3) 1 calc PR K 9
H48B H -0.9099 0.8319 0.1601 0.481 Uiso 0.568(3) 1 calc PR K 9
H48C H -0.8986 0.8781 0.2136 0.481 Uiso 0.568(3) 1 calc PR K 9
C49 C -1.0112(7) 0.7188(8) 0.2705(5) 0.259(5) Uani 0.568(3) 1 d PDU K 9
H49A H -1.0401 0.7533 0.2872 0.311 Uiso 0.568(3) 1 calc PR K 9
H49B H -1.0418 0.6946 0.2417 0.311 Uiso 0.568(3) 1 calc PR K 9
C50 C -0.9844(8) 0.6723(9) 0.3086(6) 0.240(8) Uani 0.568(3) 1 d PDU K 9
H50A H -1.0218 0.6568 0.3294 0.359 Uiso 0.568(3) 1 calc PR K 9
H50B H -0.9468 0.6942 0.3329 0.359 Uiso 0.568(3) 1 calc PR K 9
H50C H -0.9653 0.6325 0.2909 0.359 Uiso 0.568(3) 1 calc PR K 9
N10B N -0.9341(5) 0.7524(5) 0.2471(4) 0.091(4) Uani 0.432(3) 1 d PDU K 10
C43B C -0.9478(7) 0.8225(6) 0.2749(6) 0.127(5) Uani 0.432(3) 1 d PDU K 10
C44B C -0.8817(10) 0.8112(10) 0.3351(6) 0.365(7) Uani 0.432(3) 1 d PDU K 10
C45B C -0.9972(8) 0.7618(8) 0.2013(7) 0.158(5) Uani 0.432(3) 1 d PDU K 10
C46B C -1.0313(8) 0.6908(9) 0.1564(8) 0.214(8) Uani 0.432(3) 1 d PDU K 10
C47B C -0.8763(4) 0.7333(7) 0.2115(3) 0.169(4) Uani 0.432(3) 1 d PDU K 10
C48B C -0.9377(5) 0.7517(11) 0.1542(3) 0.280(15) Uani 0.432(3) 1 d PD K 10
C49B C -0.9545(9) 0.6848(10) 0.2725(7) 0.261(6) Uani 0.432(3) 1 d PDU K 10
C50B C -1.0296(9) 0.7188(13) 0.3042(6) 0.221(9) Uani 0.432(3) 1 d PDU K 10
N11 N -1.2248(4) 0.5206(4) 0.4821(3) 0.103(3) Uani 0.538(3) 1 d PD L 11
C51 C -1.1640(6) 0.5292(9) 0.5275(3) 0.183(8) Uani 0.538(3) 1 d PD L 11
H51A H -1.1458 0.4838 0.5408 0.220 Uiso 0.538(3) 1 calc PR L 11
H51B H -1.1792 0.5556 0.5580 0.220 Uiso 0.538(3) 1 calc PR L 11
C52 C -1.1017(7) 0.5736(10) 0.4979(6) 0.257(10) Uani 0.538(3) 1 d PD L 11
H52A H -1.0606 0.5819 0.5245 0.386 Uiso 0.538(3) 1 calc PR L 11
H52B H -1.1212 0.6179 0.4843 0.386 Uiso 0.538(3) 1 calc PR L 11
H52C H -1.0874 0.5465 0.4679 0.386 Uiso 0.538(3) 1 calc PR L 11
C53 C -1.2193(8) 0.4663(6) 0.4399(4) 0.164(5) Uani 0.538(3) 1 d PDU L 11
H53A H -1.2009 0.4872 0.4083 0.197 Uiso 0.538(3) 1 calc PR L 11
H53B H -1.2667 0.4474 0.4280 0.197 Uiso 0.538(3) 1 calc PR L 11
C54 C -1.1657(8) 0.4018(8) 0.4643(7) 0.221(9) Uani 0.538(3) 1 d PD L 11
H54A H -1.1525 0.3739 0.4344 0.331 Uiso 0.538(3) 1 calc PR L 11
H54B H -1.1902 0.3727 0.4883 0.331 Uiso 0.538(3) 1 calc PR L 11
H54C H -1.1233 0.4213 0.4846 0.331 Uiso 0.538(3) 1 calc PR L 11
C55 C -1.2812(6) 0.4897(7) 0.5150(4) 0.138(4) Uani 0.538(3) 1 d PDU L 11
H55A H -1.2948 0.5238 0.5415 0.165 Uiso 0.538(3) 1 calc PR L 11
H55B H -1.2628 0.4479 0.5347 0.165 Uiso 0.538(3) 1 calc PR L 11
C56 C -1.3492(8) 0.4700(7) 0.4714(6) 0.180(8) Uani 0.538(3) 1 d PD L 11
H56A H -1.3897 0.4596 0.4906 0.270 Uiso 0.538(3) 1 calc PR L 11
H56B H -1.3379 0.4295 0.4505 0.270 Uiso 0.538(3) 1 calc PR L 11
H56C H -1.3605 0.5091 0.4470 0.270 Uiso 0.538(3) 1 calc PR L 11
C57 C -1.2528(9) 0.5824(5) 0.4480(4) 0.157(7) Uani 0.538(3) 1 d PD L 11
H57A H -1.2909 0.5664 0.4206 0.188 Uiso 0.538(3) 1 calc PR L 11
H57B H -1.2144 0.6007 0.4286 0.188 Uiso 0.538(3) 1 calc PR L 11
C58 C -1.2820(8) 0.6431(6) 0.4816(5) 0.154(7) Uani 0.538(3) 1 d PD L 11
H58A H -1.2981 0.6811 0.4573 0.231 Uiso 0.538(3) 1 calc PR L 11
H58B H -1.2446 0.6596 0.5088 0.231 Uiso 0.538(3) 1 calc PR L 11
H58C H -1.3215 0.6261 0.4996 0.231 Uiso 0.538(3) 1 calc PR L 11
N11B N -1.3218(6) 0.5368(5) 0.4867(3) 0.135(6) Uani 0.462(3) 1 d PD L 12
C51B C -1.2643(6) 0.5713(7) 0.5152(4) 0.108(4) Uani 0.462(3) 1 d PDU L 12
H51C H -1.2562 0.5529 0.5524 0.130 Uiso 0.462(3) 1 calc PR L 12
H51D H -1.2755 0.6210 0.5175 0.130 Uiso 0.462(3) 1 calc PR L 12
C52B C -1.1930(8) 0.5623(14) 0.4863(8) 0.461(12) Uani 0.462(3) 1 d PD L 12
H52D H -1.1528 0.5811 0.5098 0.692 Uiso 0.462(3) 1 calc PR L 12
H52E H -1.1981 0.5871 0.4519 0.692 Uiso 0.462(3) 1 calc PR L 12
H52F H -1.1850 0.5131 0.4798 0.692 Uiso 0.462(3) 1 calc PR L 12
C53B C -1.3628(8) 0.5806(6) 0.4508(5) 0.133(7) Uani 0.462(3) 1 d PD L 12
C54B C -1.3974(11) 0.6485(9) 0.4626(9) 0.221(12) Uani 0.462(3) 1 d PD L 12
H54D H -1.4235 0.6664 0.4294 0.332 Uiso 0.462(3) 1 calc PR L 12
H54E H -1.3611 0.6818 0.4765 0.332 Uiso 0.462(3) 1 calc PR L 12
H54F H -1.4298 0.6411 0.4897 0.332 Uiso 0.462(3) 1 calc PR L 12
C55B C -1.3018(10) 0.4760(7) 0.4510(5) 0.146(4) Uani 0.462(3) 1 d PDU L 12
C56B C -1.2831(8) 0.4084(6) 0.4876(7) 0.162(8) Uani 0.462(3) 1 d PD L 12
H56D H -1.2871 0.3672 0.4646 0.243 Uiso 0.462(3) 1 calc PR L 12
H56E H -1.3160 0.4047 0.5147 0.243 Uiso 0.462(3) 1 calc PR L 12
H56F H -1.2349 0.4121 0.5056 0.243 Uiso 0.462(3) 1 calc PR L 12
C57B C -1.3656(7) 0.5233(8) 0.5278(5) 0.128(7) Uani 0.462(3) 1 d PD L 12
C58B C -1.4414(7) 0.4983(9) 0.5088(6) 0.192(8) Uani 0.462(3) 1 d PD L 12
H58D H -1.4659 0.4888 0.5404 0.289 Uiso 0.462(3) 1 calc PR L 12
H58E H -1.4395 0.4562 0.4874 0.289 Uiso 0.462(3) 1 calc PR L 12
H58F H -1.4667 0.5343 0.4868 0.289 Uiso 0.462(3) 1 calc PR L 12
N12 N -0.5360(6) 0.8681(7) 0.1111(4) 0.230(6) Uani 0.635(4) 1 d P M 13
C59 C -0.4931(4) 0.8928(6) 0.1260(3) 0.096(4) Uani 0.635(4) 1 d PD M 13
C60 C -0.4346(5) 0.9155(5) 0.1395(4) 0.129(4) Uani 0.635(4) 1 d PD M 13
H60A H -0.4005 0.8776 0.1422 0.193 Uiso 0.635(4) 1 calc PR M 13
H60B H -0.4336 0.9382 0.1747 0.193 Uiso 0.635(4) 1 calc PR M 13
H60C H -0.4226 0.9490 0.1126 0.193 Uiso 0.635(4) 1 calc PR M 13
N12B N -0.5558(8) 0.9524(12) 0.1184(10) 0.268(10) Uani 0.365(4) 1 d P M 14
C59B C -0.5026(7) 0.9593(11) 0.1313(7) 0.152(8) Uani 0.365(4) 1 d PD M 14
C60B C -0.4468(7) 0.9421(6) 0.1616(5) 0.080(5) Uani 0.365(4) 1 d PD M 14
H60D H -0.4181 0.9116 0.1416 0.120 Uiso 0.365(4) 1 calc PR M 14
H60E H -0.4596 0.9179 0.1935 0.120 Uiso 0.365(4) 1 calc PR M 14
H60F H -0.4197 0.9836 0.1729 0.120 Uiso 0.365(4) 1 calc PR M 14
N13 N -0.6320(13) 0.9900(13) 0.1638(8) 0.285(13) Uani 0.480(4) 1 d P N 15
C61 C -0.6417(6) 0.9212(8) 0.1905(6) 0.292(9) Uani 0.480(4) 1 d PD N 15
C62 C -0.6698(6) 0.8647(5) 0.1994(4) 0.086(4) Uani 0.480(4) 1 d PD N 15
H62A H -0.6332 0.8298 0.2085 0.129 Uiso 0.480(4) 1 calc PR N 15
H62B H -0.7005 0.8501 0.1672 0.129 Uiso 0.480(4) 1 calc PR N 15
H62C H -0.6978 0.8699 0.2296 0.129 Uiso 0.480(4) 1 calc PR N 15
N13B N -0.7546(6) 1.0006(6) 0.2775(5) 0.222(5) Uani 0.520(4) 1 d P N 16
C61B C -0.7095(7) 0.9534(8) 0.2804(6) 0.184(7) Uani 0.520(4) 1 d PD N 16
C62B C -0.7022(8) 0.9043(6) 0.2424(6) 0.365(6) Uani 0.520(4) 1 d PD N 16
H62D H -0.6675 0.8699 0.2571 0.548 Uiso 0.520(4) 1 calc PR N 16
H62E H -0.6862 0.9260 0.2105 0.548 Uiso 0.520(4) 1 calc PR N 16
H62F H -0.7476 0.8816 0.2322 0.548 Uiso 0.520(4) 1 calc PR N 16
N14 N -0.7727(7) 0.7517(9) 0.1265(5) 0.274(7) Uani 0.696(4) 1 d P O 17
C63 C -0.7564(6) 0.6812(8) 0.1265(4) 0.236(10) Uani 0.696(4) 1 d PD O 17
C64 C -0.7436(5) 0.6163(3) 0.1391(3) 0.115(3) Uani 0.696(4) 1 d PD O 17
H64A H -0.7318 0.5913 0.1072 0.173 Uiso 0.696(4) 1 calc PR O 17
H64B H -0.7854 0.5956 0.1518 0.173 Uiso 0.696(4) 1 calc PR O 17
H64C H -0.7040 0.6135 0.1677 0.173 Uiso 0.696(4) 1 calc PR O 17
N14B N -0.6508(8) 0.7168(10) 0.1149(7) 0.124(7) Uani 0.304(4) 1 d P O 18
C63B C -0.6845(6) 0.6697(8) 0.1279(5) 0.082(6) Uani 0.304(4) 1 d PD O 18
C64B C -0.7372(8) 0.6287(6) 0.1127(13) 0.466(16) Uani 0.304(4) 1 d PD O 18
H64D H -0.7392 0.5921 0.1397 0.699 Uiso 0.304(4) 1 calc PR O 18
H64E H -0.7307 0.6079 0.0778 0.699 Uiso 0.304(4) 1 calc PR O 18
H64F H -0.7812 0.6551 0.1093 0.699 Uiso 0.304(4) 1 calc PR O 18
N15 N -0.9072(12) 0.7432(9) -0.0043(5) 0.664(16) Uani 1.156(7) 1 d P P 19
C65 C -0.8618(12) 0.7269(9) 0.0260(8) 0.794(15) Uani 1.156(7) 1 d PD P 19
C66 C -0.8379(5) 0.6775(4) -0.0040(3) 0.372(4) Uani 1.156(7) 1 d PD P 19
H66A H -0.7883 0.6683 0.0088 0.558 Uiso 1.156(7) 1 calc PR P 19
H66B H -0.8421 0.6925 -0.0417 0.558 Uiso 1.156(7) 1 calc PR P 19
H66C H -0.8655 0.6354 -0.0011 0.558 Uiso 1.156(7) 1 calc PR P 19
N16 N -0.8764(7) 1.1727(6) 0.1124(5) 0.304(7) Uani 0.805(5) 1 d P Q 20
C67 C -0.8443(5) 1.2187(5) 0.1353(3) 0.134(4) Uani 0.805(5) 1 d PD Q 20
C68 C -0.8101(4) 1.2698(3) 0.1605(3) 0.094(3) Uani 0.805(5) 1 d PD Q 20
H68A H -0.8435 1.3012 0.1748 0.141 Uiso 0.805(5) 1 calc PR Q 20
H68B H -0.7837 1.2948 0.1354 0.141 Uiso 0.805(5) 1 calc PR Q 20
H68C H -0.7773 1.2516 0.1904 0.141 Uiso 0.805(5) 1 calc PR Q 20
O1 O -1.1625(4) 0.5401(4) 0.2869(4) 0.291(5) Uani 1.052(11) 1 d P R 22
O2 O -1.2562(5) 0.6831(11) 0.3443(3) 0.750(13) Uani 1.009(13) 1 d P S 23

loop_
_atom_site_aniso_label
_atom_site_aniso_U_11
_atom_site_aniso_U_22
_atom_site_aniso_U_33
_atom_site_aniso_U_23
_atom_site_aniso_U_13
_atom_site_aniso_U_12
Na1 0.0496(9) 0.0567(10) 0.0413(9) -0.0058(8) 0.0020(8) -0.0038(8)
Mo1 0.0702(3) 0.0575(3) 0.0602(3) -0.0219(2) -0.0139(2) 0.0003(2)
Mo2 0.0553(2) 0.0609(3) 0.0460(2) 0.0051(2) -0.0138(2) -0.0058(2)
Mo3 0.0548(2) 0.0590(3) 0.0363(2) 0.0033(2) -0.00096(19) 0.0034(2)
Mo4 0.0636(2) 0.0627(3) 0.0700(3) -0.0113(2) 0.0303(2) -0.0088(2)
C1A 0.043(5) 0.076(6) 0.065(5) -0.013(5) 0.003(4) -0.010(5)
N1A 0.049(4) 0.071(5) 0.068(4) -0.026(4) 0.015(4) -0.016(4)
C2A 0.051(5) 0.046(5) 0.050(5) -0.009(4) -0.003(4) -0.002(4)
N2A 0.055(4) 0.038(4) 0.050(4) -0.004(3) 0.000(3) 0.001(3)
C3A 0.056(5) 0.061(5) 0.041(4) -0.013(4) -0.011(4) 0.013(4)
N3A 0.059(4) 0.070(5) 0.041(4) -0.009(4) -0.020(3) 0.019(4)
C4A 0.048(5) 0.072(6) 0.049(5) -0.011(5) 0.009(4) -0.009(4)
N4A 0.050(4) 0.074(5) 0.049(4) -0.010(4) 0.000(3) -0.005(4)
C5A 0.058(5) 0.062(5) 0.049(5) 0.006(4) 0.001(4) 0.002(5)
N5A 0.055(4) 0.068(5) 0.052(4) 0.003(4) -0.004(4) 0.002(4)
C6A 0.065(5) 0.054(5) 0.045(4) -0.009(4) 0.019(4) -0.016(4)
N6A 0.076(4) 0.047(4) 0.033(3) -0.006(3) 0.009(3) -0.013(4)
C7 0.120(4) 0.050(3) 0.111(4) -0.030(3) -0.044(4) 0.004(3)
O7 0.142(3) 0.094(3) 0.153(3) -0.042(3) -0.106(2) 0.010(3)
C8 0.124(4) 0.088(4) 0.055(3) -0.025(3) -0.007(3) 0.034(3)
O8 0.206(4) 0.157(4) 0.078(3) -0.029(3) 0.024(3) 0.086(3)
C9 0.084(4) 0.065(3) 0.118(4) -0.035(3) -0.028(3) -0.001(3)
O9 0.143(4) 0.078(3) 0.193(5) 0.003(3) -0.025(3) -0.042(3)
C10 0.068(3) 0.075(4) 0.085(3) 0.011(3) -0.035(3) -0.018(3)
O10 0.147(3) 0.127(4) 0.131(3) -0.018(3) -0.057(3) -0.041(3)
C11 0.111(4) 0.070(4) 0.052(3) 0.013(3) -0.018(3) -0.008(3)
O11 0.200(5) 0.122(3) 0.077(3) 0.040(2) -0.026(3) -0.002(3)
C12 0.068(3) 0.079(4) 0.096(4) 0.008(3) -0.013(3) -0.013(3)
O12 0.070(3) 0.141(4) 0.196(5) -0.021(4) 0.000(3) 0.000(3)
C13 0.071(3) 0.082(3) 0.049(3) 0.018(3) 0.004(2) -0.003(3)
O13 0.135(3) 0.067(2) 0.122(3) 0.006(2) 0.019(3) -0.020(2)
C14 0.074(3) 0.062(3) 0.059(3) 0.010(3) -0.005(3) 0.014(3)
O14 0.116(3) 0.119(3) 0.090(2) 0.033(2) -0.033(2) 0.024(3)
C15 0.073(3) 0.074(3) 0.058(3) -0.002(3) -0.015(3) 0.007(3)
O15 0.118(3) 0.116(3) 0.072(2) 0.008(2) 0.042(2) 0.001(2)
C16 0.070(3) 0.090(4) 0.126(4) -0.041(3) 0.041(3) -0.027(3)
O16 0.054(2) 0.180(4) 0.163(4) -0.043(3) 0.014(2) -0.006(3)
C17 0.084(3) 0.077(3) 0.055(3) -0.002(3) 0.014(3) 0.025(3)
O17 0.129(3) 0.116(3) 0.081(2) -0.043(2) 0.013(2) 0.034(3)
C18 0.136(5) 0.102(5) 0.140(5) -0.026(4) 0.084(4) -0.004(4)
O18 0.246(4) 0.107(3) 0.202(3) 0.042(3) 0.164(3) -0.015(3)
N1B 0.049(4) 0.074(5) 0.056(5) -0.010(4) -0.007(4) -0.012(4)
C1B 0.054(6) 0.073(6) 0.070(6) -0.027(5) 0.022(5) -0.014(5)
N2B 0.057(4) 0.056(5) 0.049(4) -0.010(4) 0.011(4) -0.012(4)
C2B 0.064(6) 0.034(5) 0.055(5) -0.007(5) -0.014(5) -0.002(5)
N3B 0.065(4) 0.050(4) 0.038(4) 0.000(4) -0.023(4) 0.018(4)
C3B 0.060(6) 0.074(6) 0.042(5) -0.018(5) -0.007(5) 0.007(5)
N4B 0.042(4) 0.070(5) 0.045(4) -0.014(4) 0.008(4) -0.006(4)
C4B 0.028(4) 0.077(6) 0.055(5) -0.004(5) 0.010(4) -0.018(5)
N5B 0.065(5) 0.062(5) 0.048(4) 0.012(4) 0.010(4) 0.000(4)
C5B 0.058(6) 0.060(6) 0.052(5) -0.011(5) -0.004(5) 0.008(5)
N6B 0.068(5) 0.047(5) 0.066(5) -0.011(4) 0.008(4) -0.016(4)
C6B 0.102(7) 0.043(5) 0.008(4) -0.005(4) -0.015(4) -0.007(5)
N7 0.047(4) 0.050(4) 0.073(5) -0.001(4) -0.037(4) 0.010(4)
C19 0.114(8) 0.130(9) 0.176(9) -0.069(8) 0.036(8) -0.034(7)
C20 0.081(8) 0.157(12) 0.105(9) -0.020(9) -0.027(7) 0.004(9)
C21 0.141(7) 0.114(7) 0.094(6) -0.051(6) 0.022(6) -0.026(6)
C22 0.112(8) 0.113(8) 0.034(5) -0.041(5) 0.023(5) -0.022(7)
C23 0.137(8) 0.131(8) 0.025(5) -0.005(6) 0.001(6) 0.008(7)
C24 0.156(12) 0.160(13) 0.064(7) 0.021(9) -0.033(8) 0.026(11)
C25 0.132(8) 0.089(7) 0.082(7) -0.026(6) 0.015(6) -0.038(7)
C26 0.117(8) 0.158(12) 0.120(9) -0.011(9) 0.070(7) 0.009(9)
N7B 0.071(5) 0.083(5) 0.070(5) -0.023(4) 0.034(4) -0.038(4)
C19B 0.131(6) 0.106(6) 0.106(6) -0.031(6) 0.039(6) -0.066(6)
C20B 0.60(3) 0.106(11) 0.082(8) 0.052(8) -0.139(13) -0.077(16)
C21B 0.122(7) 0.092(6) 0.060(5) -0.060(4) 0.054(5) -0.030(6)
C22B 0.084(6) 0.263(14) 0.043(5) -0.033(7) 0.055(5) 0.008(8)
C23B 0.089(6) 0.106(7) 0.141(7) -0.068(6) 0.065(6) -0.019(6)
C24B 0.122(8) 0.117(9) 0.106(8) -0.044(7) 0.041(7) -0.059(7)
C25B 0.195(10) 0.201(10) 0.018(5) -0.026(7) -0.004(6) 0.003(9)
C26B 0.064(7) 0.175(12) 0.149(11) 0.005(10) -0.017(8) -0.054(8)
N8 0.097(3) 0.105(4) 0.061(3) -0.023(3) -0.022(3) -0.004(3)
C27 0.114(6) 0.207(9) 0.083(5) 0.007(6) -0.005(4) 0.006(6)
C28 0.382(13) 0.61(3) 0.246(10) -0.137(14) -0.228(9) 0.245(15)
C29 0.174(7) 0.379(15) 0.166(7) 0.107(9) 0.090(6) 0.088(9)
C30 0.333(14) 0.357(15) 0.161(10) -0.028(10) -0.020(10) -0.181(11)
C31 0.250(10) 0.220(10) 0.051(4) 0.007(6) -0.007(6) 0.020(9)
C32 0.341(11) 0.353(10) 0.106(6) 0.117(6) -0.048(7) -0.214(8)
C33 0.65(3) 0.110(7) 0.176(10) 0.022(7) 0.045(14) -0.102(11)
C34 0.352(12) 0.125(6) 0.112(5) 0.062(5) -0.107(6) -0.036(8)
N9 0.137(5) 0.058(4) 0.050(3) 0.000(3) -0.009(4) -0.039(4)
C35 0.094(5) 0.134(7) 0.065(5) -0.002(5) -0.039(4) 0.016(5)
C36 0.239(11) 0.332(11) 0.555(15) -0.370(9) 0.262(10) -0.176(10)
C37 0.057(5) 0.216(8) 0.037(4) -0.012(5) 0.005(4) 0.013(6)
C38 0.093(6) 0.241(11) 0.149(9) -0.064(8) -0.043(6) 0.108(6)
C39 0.156(6) 0.085(5) 0.153(7) 0.053(5) 0.078(6) 0.071(5)
C40 0.363(12) 0.109(9) 0.333(12) -0.015(10) 0.252(9) -0.037(10)
C41 0.112(7) 0.183(9) 0.078(5) 0.075(6) 0.012(5) -0.003(7)
C42 0.135(9) 0.185(11) 0.113(8) 0.011(8) -0.006(7) -0.032(8)
N9B 0.048(5) 0.083(6) 0.011(4) -0.013(5) -0.037(4) 0.010(5)
C35B 0.071(7) 0.100(9) 0.069(8) 0.017(7) -0.040(7) -0.013(7)
C36B 0.043(8) 0.166(14) 0.126(12) 0.043(12) -0.007(9) 0.013(10)
C37B 0.152(9) 0.073(8) 0.117(8) 0.055(7) 0.070(8) 0.040(8)
C38B 0.099(11) 0.125(13) 0.093(10) 0.048(10) 0.009(9) 0.055(10)
C39B 0.056(8) 0.31(2) 0.000(5) -0.040(9) 0.010(6) -0.070(11)
C40B 0.343(14) 0.035(8) 0.132(8) -0.026(7) 0.194(8) -0.062(9)
C41B 0.081(9) 0.230(12) 0.069(8) 0.002(10) -0.011(8) 0.002(10)
C42B 0.070(10) 0.102(15) 0.70(5) -0.05(2) -0.157(18) -0.034(11)
N10 0.045(4) 0.098(5) 0.112(5) 0.012(5) -0.010(4) 0.041(4)
C43 0.109(7) 0.157(7) 0.256(8) -0.044(8) -0.019(7) 0.035(7)
C44 0.167(9) 0.240(13) 0.271(14) -0.085(12) -0.130(9) 0.134(9)
C45 0.065(5) 0.154(7) 0.241(9) -0.088(7) -0.076(6) 0.077(5)
C46 0.323(11) 0.346(15) 0.448(11) -0.276(10) -0.347(8) 0.137(12)
C47 0.123(6) 0.068(5) 0.212(8) 0.012(6) -0.003(7) 0.050(5)
C48 0.39(3) 0.142(15) 0.48(3) 0.064(18) 0.22(2) 0.027(17)
C49 0.268(9) 0.391(11) 0.146(7) 0.132(9) 0.146(7) 0.176(10)
C50 0.141(11) 0.425(19) 0.150(11) 0.114(13) 0.009(10) 0.022(14)
N10B 0.077(6) 0.094(7) 0.105(7) 0.002(6) 0.018(5) 0.046(5)
C43B 0.115(9) 0.055(7) 0.199(10) -0.023(8) -0.029(9) 0.017(7)
C44B 0.350(14) 0.295(12) 0.366(10) -0.310(8) -0.307(9) 0.123(12)
C45B 0.116(7) 0.115(8) 0.233(9) -0.033(8) -0.024(8) 0.045(7)
C46B 0.099(9) 0.247(15) 0.271(17) -0.089(14) -0.081(11) 0.120(10)
C47B 0.089(7) 0.158(8) 0.244(9) -0.076(8) -0.044(8) 0.073(7)
C48B 0.23(2) 0.48(4) 0.114(15) 0.01(2) -0.041(15) -0.17(2)
C49B 0.290(12) 0.376(13) 0.143(9) 0.129(10) 0.132(9) 0.171(11)
C50B 0.177(15) 0.383(19) 0.091(9) 0.131(11) -0.038(10) 0.020(15)
N11 0.147(7) 0.056(5) 0.105(6) 0.007(5) 0.006(6) -0.048(5)
C51 0.188(11) 0.34(2) 0.000(4) -0.005(7) -0.070(5) -0.001(13)
C52 0.190(14) 0.38(3) 0.220(15) -0.141(16) 0.115(12) -0.111(16)
C53 0.297(11) 0.130(8) 0.064(6) -0.059(6) 0.011(8) 0.030(9)
C54 0.217(15) 0.202(16) 0.261(17) -0.091(13) 0.105(13) 0.020(13)
C55 0.187(8) 0.154(7) 0.074(6) -0.030(6) 0.019(6) -0.043(7)
C56 0.236(17) 0.132(12) 0.168(13) 0.043(11) 0.009(13) -0.047(12)
C57 0.315(19) 0.087(9) 0.071(7) 0.029(7) 0.031(10) -0.015(11)
C58 0.214(15) 0.096(10) 0.154(12) -0.017(9) 0.026(11) 0.030(10)
N11B 0.269(15) 0.088(8) 0.043(6) 0.004(6) -0.005(8) -0.029(9)
C51B 0.142(8) 0.157(9) 0.027(5) -0.033(6) 0.015(6) -0.035(8)
C52B 0.383(15) 0.80(3) 0.19(2) -0.08(2) -0.014(16) -0.503
C53B 0.240(16) 0.089(10) 0.076(8) 0.008(8) 0.048(10) 0.041(10)
C54B 0.20(2) 0.23(2) 0.22(2) 0.04(2) 0.003(18) -0.048(18)
C55B 0.226(9) 0.125(8) 0.087(7) -0.044(7) 0.015(7) -0.019(8)
C56B 0.152(12) 0.099(10) 0.247(17) 0.068(11) 0.065(12) -0.024(10)
C57B 0.187(14) 0.134(12) 0.057(7) 0.033(8) -0.017(9) 0.010(11)
C58B 0.253(16) 0.183(16) 0.107(9) 0.000(11) -0.122(9) 0.054(14)
N12 0.214(9) 0.326(14) 0.126(7) 0.063(9) -0.080(7) -0.139(9)
C59 0.035(4) 0.180(10) 0.066(5) 0.007(6) -0.024(4) -0.012(5)
C60 0.104(7) 0.105(7) 0.167(9) -0.072(7) -0.029(7) 0.014(6)
N12B 0.095(10) 0.35(2) 0.38(2) 0.230(17) 0.123(11) 0.069(13)
C59B 0.048(8) 0.228(17) 0.180(15) 0.121(13) 0.013(10) 0.074(10)
C60B 0.164(13) 0.020(7) 0.044(7) -0.030(6) -0.039(8) 0.005(8)
N13 0.33(3) 0.31(3) 0.204(18) -0.032(19) -0.018(19) -0.04(2)
C61 0.042(7) 0.62(2) 0.201(10) -0.300(11) -0.054(7) 0.047(12)
C62 0.175(11) 0.045(6) 0.026(5) 0.005(5) -0.030(6) -0.009(7)
N13B 0.268(9) 0.128(8) 0.317(11) -0.123(8) 0.223(8) -0.111(7)
C61B 0.085(8) 0.244(16) 0.204(14) 0.100(12) -0.065(9) -0.055(10)
C62B 0.293(10) 0.163(8) 0.544(15) 0.283(8) -0.355(9) -0.188(7)
N14 0.181(11) 0.444(18) 0.192(9) -0.157(10) 0.002(8) -0.018(12)
C63 0.088(7) 0.52(3) 0.086(7) -0.017(12) -0.031(6) -0.054(12)
C64 0.192(7) 0.035(4) 0.142(6) 0.029(4) 0.112(5) -0.034(4)
N14B 0.093(10) 0.152(14) 0.114(12) 0.027(11) -0.035(10) -0.061(10)
C63B 0.039(8) 0.168(14) 0.035(7) -0.067(8) -0.017(6) 0.058(9)
C64B 0.060(10) 0.052(6) 1.32(5) 0.390(11) 0.202(17) 0.061(7)
N15 1.19(4) 0.55(2) 0.225(10) -0.151(12) -0.052(18) 0.27(2)
C65 0.92(3) 0.61(2) 0.95(3) 0.436(17) 0.51(2) -0.06(2)
C66 0.644(9) 0.401(7) 0.071(4) 0.003(5) 0.043(6) -0.440(5)
N16 0.419(14) 0.284(11) 0.218(10) -0.072(9) 0.074(11) -0.205(9)
C67 0.157(8) 0.144(8) 0.099(6) -0.025(6) 0.009(6) 0.037(6)
C68 0.126(6) 0.048(4) 0.104(5) -0.039(4) -0.001(5) -0.011(4)
O1 0.278(9) 0.232(8) 0.361(11) 0.054(8) 0.028(8) 0.009(7)
O2 0.315(8) 1.78(4) 0.159(7) 0.120(13) 0.048(6) 0.535(12)

loop_
_atom_type_symbol
_atom_type_description
_atom_type_scat_dispersion_real
_atom_type_scat_dispersion_imag
_atom_type_scat_source
C C 0.0033 0.0016 'International Tables Vol C Tables 4.2.6.8 and 6.1.1.4'
H H 0.0000 0.0000 'International Tables Vol C Tables 4.2.6.8 and 6.1.1.4'
N N 0.0061 0.0033 'International Tables Vol C Tables 4.2.6.8 and 6.1.1.4'
O O 0.0106 0.0060 'International Tables Vol C Tables 4.2.6.8 and 6.1.1.4'
Na Na 0.0362 0.0249 'International Tables Vol C Tables 4.2.6.8 and 6.1.1.4'
Mo Mo -1.6832 0.6857 'International Tables Vol C Tables 4.2.6.8 and 6.1.1.4'

loop_
_geom_angle_atom_site_label_1
_geom_angle_atom_site_label_2
_geom_angle_atom_site_label_3
_geom_angle
N4A Na1 N6A 70.8(2)
N4A Na1 N2A 93.1(2)
N6A Na1 N2A 105.9(2)
N4A Na1 C2A 107.3(2)
N6A Na1 C2A 89.9(2)
N2A Na1 C2A 26.0(2)
N4A Na1 C4A 26.4(2)
N6A Na1 C4A 92.0(2)
N2A Na1 C4A 71.9(2)
C2A Na1 C4A 92.4(3)
N4A Na1 N1A 161.4(2)
N6A Na1 N1A 90.8(2)
N2A Na1 N1A 89.5(2)
C2A Na1 N1A 69.0(2)
C4A Na1 N1A 161.2(3)
N4A Na1 C5A 70.3(2)
N6A Na1 C5A 72.4(2)
N2A Na1 C5A 163.1(2)
C2A Na1 C5A 162.0(2)
C4A Na1 C5A 91.3(3)
N1A Na1 C5A 107.3(2)
N4A Na1 N3A 105.9(2)
N6A Na1 N3A 162.8(2)
N2A Na1 N3A 91.0(2)
C2A Na1 N3A 107.1(2)
C4A Na1 N3A 90.4(2)
N1A Na1 N3A 92.4(2)
C5A Na1 N3A 90.5(2)
N4A Na1 C1A 162.1(3)
N6A Na1 C1A 106.3(2)
N2A Na1 C1A 104.6(2)
C2A Na1 C1A 90.2(3)
C4A Na1 C1A 161.6(2)
N1A Na1 C1A 25.9(2)
C5A Na1 C1A 91.9(3)
N3A Na1 C1A 71.4(2)
N4A Na1 N5A 91.7(2)
N6A Na1 N5A 92.9(2)
N2A Na1 N5A 161.1(2)
C2A Na1 N5A 160.6(2)
C4A Na1 N5A 106.7(2)
N1A Na1 N5A 91.7(2)
C5A Na1 N5A 25.9(2)
N3A Na1 N5A 70.1(2)
C1A Na1 N5A 70.6(2)
N4A Na1 C6A 91.9(2)
N6A Na1 C6A 25.92(19)
N2A Na1 C6A 90.4(2)
C2A Na1 C6A 68.8(2)
C4A Na1 C6A 107.1(2)
N1A Na1 C6A 69.7(2)
C5A Na1 C6A 93.3(2)
N3A Na1 C6A 162.0(2)
C1A Na1 C6A 90.9(3)
N5A Na1 C6A 107.7(2)
N4A Na1 C3A 91.5(2)
N6A Na1 C3A 161.9(2)
N2A Na1 C3A 70.0(2)
C2A Na1 C3A 91.7(2)
C4A Na1 C3A 69.9(2)
N1A Na1 C3A 106.6(2)
C5A Na1 C3A 106.1(3)
N3A Na1 C3A 25.9(2)
C1A Na1 C3A 91.8(2)
N5A Na1 C3A 91.6(2)
C6A Na1 C3A 160.3(3)
C7 Mo1 C8 89.1(2)
C7 Mo1 C9 90.4(2)
C8 Mo1 C9 90.5(2)
C7 Mo1 N5A 174.6(2)
C8 Mo1 N5A 93.4(2)
C9 Mo1 N5A 94.3(2)
C7 Mo1 C1A 94.3(3)
C8 Mo1 C1A 175.9(3)
C9 Mo1 C1A 91.8(3)
N5A Mo1 C1A 83.0(3)
C7 Mo1 N3A 93.2(2)
C8 Mo1 N3A 94.5(2)
C9 Mo1 N3A 173.9(2)
N5A Mo1 N3A 81.9(2)
C1A Mo1 N3A 83.1(3)
C7 Mo1 Na1 125.11(16)
C8 Mo1 Na1 126.36(17)
C9 Mo1 Na1 124.30(17)
N5A Mo1 Na1 49.79(19)
C1A Mo1 Na1 49.6(2)
N3A Mo1 Na1 49.65(17)
C12 Mo2 C10 85.9(2)
C12 Mo2 C11 89.8(2)
C10 Mo2 C11 90.8(2)
C12 Mo2 N4A 96.2(2)
C10 Mo2 N4A 95.4(2)
C11 Mo2 N4A 171.7(2)
C12 Mo2 C5A 94.9(3)
C10 Mo2 C5A 176.8(3)
C11 Mo2 C5A 92.3(3)
N4A Mo2 C5A 81.4(3)
C12 Mo2 N6A 176.4(2)
C10 Mo2 N6A 96.2(2)
C11 Mo2 N6A 93.1(2)
N4A Mo2 N6A 80.8(2)
C5A Mo2 N6A 82.9(3)
C12 Mo2 Na1 127.75(16)
C10 Mo2 Na1 127.32(15)
C11 Mo2 Na1 123.26(16)
N4A Mo2 Na1 48.45(18)
C5A Mo2 Na1 50.0(2)
N6A Mo2 Na1 48.72(16)
C14 Mo3 C13 86.06(19)
C14 Mo3 C15 89.3(2)
C13 Mo3 C15 88.5(2)
C14 Mo3 C3A 94.9(2)
C13 Mo3 C3A 177.1(3)
C15 Mo3 C3A 94.2(3)
C14 Mo3 C4A 175.3(3)
C13 Mo3 C4A 96.8(2)
C15 Mo3 C4A 94.6(2)
C3A Mo3 C4A 82.0(3)
C14 Mo3 N2A 93.8(2)
C13 Mo3 N2A 95.3(2)
C15 Mo3 N2A 175.2(2)
C3A Mo3 N2A 81.9(3)
C4A Mo3 N2A 82.2(3)
C14 Mo3 Na1 126.28(15)
C13 Mo3 Na1 127.44(14)
C15 Mo3 Na1 126.39(15)
C3A Mo3 Na1 50.0(2)
C4A Mo3 Na1 49.0(2)
N2A Mo3 Na1 48.89(16)
C17 Mo4 C18 91.2(2)
C17 Mo4 C16 89.7(2)
C18 Mo4 C16 86.6(3)
C17 Mo4 C6A 92.8(3)
C18 Mo4 C6A 96.1(3)
C16 Mo4 C6A 176.3(3)
C17 Mo4 N1A 173.9(2)
C18 Mo4 N1A 93.7(3)
C16 Mo4 N1A 94.4(2)
C6A Mo4 N1A 82.9(3)
C17 Mo4 C2A 94.2(3)
C18 Mo4 C2A 174.2(3)
C16 Mo4 C2A 95.4(3)
C6A Mo4 C2A 81.7(3)
N1A Mo4 C2A 80.8(3)
C17 Mo4 Na1 125.02(16)
C18 Mo4 Na1 125.97(19)
C16 Mo4 Na1 126.60(18)
C6A Mo4 Na1 49.7(2)
N1A Mo4 Na1 48.87(18)
C2A Mo4 Na1 48.8(2)
N1A C1A Mo1 164.6(7)
N1A C1A Na1 76.1(5)
Mo1 C1A Na1 88.5(3)
C1A N1A Mo4 167.9(7)
C1A N1A Na1 77.9(5)
Mo4 N1A Na1 90.0(2)
N2A C2A Mo4 166.6(7)
N2A C2A Na1 76.7(5)
Mo4 C2A Na1 90.0(3)
C2A N2A Mo3 165.8(6)
C2A N2A Na1 77.3(5)
Mo3 N2A Na1 88.7(2)
N3A C3A Mo3 165.5(7)
N3A C3A Na1 76.4(5)
Mo3 C3A Na1 89.2(3)
C3A N3A Mo1 165.3(7)
C3A N3A Na1 77.6(5)
Mo1 N3A Na1 87.9(2)
N4A C4A Mo3 163.6(7)
N4A C4A Na1 74.8(5)
Mo3 C4A Na1 88.7(3)
C4A N4A Mo2 168.9(7)
C4A N4A Na1 78.8(5)
Mo2 N4A Na1 90.1(2)
N5A C5A Mo2 164.8(7)
N5A C5A Na1 77.4(5)
Mo2 C5A Na1 87.6(3)
C5A N5A Mo1 165.4(7)
C5A N5A Na1 76.7(6)
Mo1 N5A Na1 88.7(2)
N6A C6A Mo4 163.7(7)
N6A C6A Na1 73.9(5)
Mo4 C6A Na1 89.8(3)
C6A N6A Mo2 168.7(6)
C6A N6A Na1 80.2(5)
Mo2 N6A Na1 88.5(2)
O7 C7 Mo1 177.0(5)
O8 C8 Mo1 177.2(5)
O9 C9 Mo1 177.4(5)
O10 C10 Mo2 178.8(5)
O11 C11 Mo2 177.0(5)
O12 C12 Mo2 177.0(5)
O13 C13 Mo3 177.0(4)
O14 C14 Mo3 175.8(4)
O15 C15 Mo3 179.2(5)
O16 C16 Mo4 176.3(5)
O17 C17 Mo4 178.0(5)
O18 C18 Mo4 178.2(6)
C21 N7 C25 106.5(7)
C21 N7 C19 113.1(8)
C25 N7 C19 110.1(8)
C21 N7 C23 108.3(7)
C25 N7 C23 103.7(7)
C19 N7 C23 114.5(8)
C20 C19 N7 116.0(11)
C22 C21 N7 111.1(9)
C24 C23 N7 117.4(9)
C26 C25 N7 110.6(10)
C23B N7B C21B 105.7(7)
C23B N7B C19B 117.2(8)
C21B N7B C19B 113.6(8)
C23B N7B C25B 113.9(8)
C21B N7B C25B 99.8(7)
C19B N7B C25B 105.4(8)
N7B C19B C20B 113.8(10)
N7B C21B C22B 117.6(8)
N7B C23B C24B 116.9(8)
N7B C25B C26B 136.3(12)
C27 N8 C31 121.0(6)
C27 N8 C33 102.8(7)
C31 N8 C33 105.1(6)
C27 N8 C29 94.0(5)
C31 N8 C29 113.0(6)
C33 N8 C29 121.3(7)
C28 C27 N8 106.6(8)
C30 C29 N8 104.5(8)
N8 C31 C32 107.7(6)
N8 C33 C34 113.0(8)
C39 N9 C37 130.0(7)
C39 N9 C35 103.9(6)
C37 N9 C35 98.8(6)
C39 N9 C41 106.1(6)
C37 N9 C41 111.2(6)
C35 N9 C41 103.2(6)
C36 C35 N9 139.2(10)
C38 C37 N9 98.7(7)
C40 C39 N9 112.4(9)
C42 C41 N9 124.1(8)
C37B N9B C35B 95.1(8)
C37B N9B C39B 99.2(8)
C35B N9B C39B 95.9(7)
C37B N9B C41B 104.0(7)
C35B N9B C41B 106.4(8)
C39B N9B C41B 145.9(8)
C36B C35B N9B 110.2(10)
C38B C37B N9B 107.1(11)
C40B C39B N9B 122.3(10)
C42B C41B N9B 96.6(11)
C49 N10 C43 94.1(8)
C49 N10 C45 134.2(8)
C43 N10 C45 89.7(7)
C49 N10 C47 112.8(8)
C43 N10 C47 100.7(8)
C45 N10 C47 111.2(7)
C44 C43 N10 115.7(11)
C46 C45 N10 92.1(9)
C48 C47 N10 123.1(11)
C50 C49 N10 110.0(11)
C49B N10B C47B 105.7(10)
C49B N10B C43B 119.8(11)
C47B N10B C43B 129.3(10)
C49B N10B C45B 100.9(10)
C47B N10B C45B 98.6(9)
C43B N10B C45B 93.8(9)
N10B C43B C44B 97.0(9)
N10B C45B C48B 88.4(9)
N10B C45B C46B 122.8(11)
C48B C45B C46B 73.6(10)
N10B C47B C48B 88.0(6)
C45B C48B C47B 84.3(6)
N10B C49B C50B 97.1(12)
C53 N11 C57 101.9(7)
C53 N11 C51 119.0(9)
C57 N11 C51 120.8(9)
C53 N11 C55 102.1(8)
C57 N11 C55 112.2(9)
C51 N11 C55 99.5(7)
N11 C51 C52 104.1(8)
N11 C53 C54 110.8(9)
N11 C55 C56 106.5(8)
N11 C57 C58 114.1(9)
C53B N11B C51B 112.3(10)
C53B N11B C57B 103.8(11)
C51B N11B C57B 102.5(8)
C53B N11B C55B 104.4(9)
C51B N11B C55B 114.8(11)
C57B N11B C55B 118.7(11)
N11B C51B C52B 111.8(11)
N11B C53B C54B 128.6(12)
N11B C55B C56B 110.1(10)
N11B C57B C58B 116.6(10)
N12 C59 C60 169.2(14)
N12B C59B C60B 150(2)
C62 C61 N13 158.1(14)
N13B C61B C62B 126.5(13)
C64 C63 N14 165.7(11)
N14B C63B C64B 144.8(19)
C65 N15 C66 46.0(12)
N15 C65 C66 96.4(16)
C65 C66 N15 37.6(10)
N16 C67 C68 178.9(12)

loop_
_geom_bond_atom_site_label_1
_geom_bond_atom_site_label_2
_geom_bond_distance
Na1 N4A 2.514(7)
Na1 N6A 2.526(6)
Na1 N2A 2.550(7)
Na1 C2A 2.556(8)
Na1 C4A 2.555(9)
Na1 N1A 2.558(7)
Na1 C5A 2.575(8)
Na1 N3A 2.578(7)
Na1 C1A 2.577(8)
Na1 N5A 2.582(8)
Na1 C6A 2.590(8)
Na1 C3A 2.591(8)
Mo1 C7 1.929(5)
Mo1 C8 1.957(5)
Mo1 C9 1.963(5)
Mo1 N5A 2.241(6)
Mo1 C1A 2.256(8)
Mo1 N3A 2.281(6)
Mo2 C12 1.880(5)
Mo2 C10 1.907(5)
Mo2 C11 1.917(5)
Mo2 N4A 2.222(7)
Mo2 C5A 2.271(8)
Mo2 N6A 2.282(6)
Mo3 C14 1.915(4)
Mo3 C13 1.926(5)
Mo3 C15 1.928(5)
Mo3 C3A 2.215(7)
Mo3 C4A 2.275(7)
Mo3 N2A 2.283(6)
Mo4 C17 1.926(5)
Mo4 C18 1.961(7)
Mo4 C16 1.965(5)
Mo4 C6A 2.206(7)
Mo4 N1A 2.234(7)
Mo4 C2A 2.235(8)
C1A N1A 1.153(10)
C2A N2A 1.149(9)
C3A N3A 1.160(9)
C4A N4A 1.158(9)
C5A N5A 1.156(9)
C6A N6A 1.149(9)
C7 O7 1.187(6)
C8 O8 1.163(7)
C9 O9 1.173(7)
C10 O10 1.184(6)
C11 O11 1.192(6)
C12 O12 1.200(6)
C13 O13 1.168(6)
C14 O14 1.187(6)
C15 O15 1.201(6)
C16 O16 1.155(6)
C17 O17 1.174(6)
C18 O18 1.168(8)
N1B C1B 1.153(10)
N2B C2B 1.152(10)
N3B C3B 1.161(9)
N4B C4B 1.160(9)
N5B C5B 1.156(10)
N6B C6B 1.153(9)
N7 C21 1.528(13)
N7 C25 1.531(12)
N7 C19 1.553(13)
N7 C23 1.587(12)
C19 C20 1.419(16)
C21 C22 1.458(14)
C23 C24 1.331(16)
C25 C26 1.425(16)
N7B C23B 1.448(12)
N7B C21B 1.468(11)
N7B C19B 1.470(12)
N7B C25B 1.492(14)
C19B C20B 1.581(17)
C21B C22B 1.689(13)
C23B C24B 1.599(14)
C25B C26B 1.578(15)
N8 C27 1.422(9)
N8 C31 1.444(8)
N8 C33 1.464(11)
N8 C29 1.560(9)
C27 C28 1.417(12)
C29 C30 1.452(15)
C31 C32 1.644(12)
C33 C34 1.519(12)
N9 C39 1.486(10)
N9 C37 1.540(10)
N9 C35 1.545(10)
N9 C41 1.638(9)
C35 C36 1.273(15)
C37 C38 1.436(12)
C39 C40 1.435(15)
C41 C42 1.411(13)
N9B C37B 1.707(15)
N9B C35B 1.728(14)
N9B C39B 1.731(13)
N9B C41B 1.914(17)
C35B C36B 1.474(18)
C37B C38B 1.501(18)
C39B C40B 1.527(18)
C41B C42B 1.47(2)
N10 C49 1.521(15)
N10 C43 1.525(15)
N10 C45 1.549(10)
N10 C47 1.564(12)
C43 C44 1.382(17)
C45 C46 1.439(18)
C47 C48 1.35(2)
C49 C50 1.364(19)
N10B C49B 1.525(19)
N10B C47B 1.541(12)
N10B C43B 1.562(15)
N10B C45B 1.573(17)
C43B C44B 1.860(19)
C45B C48B 1.74(2)
C45B C46B 1.84(2)
C47B C48B 1.778(8)
C49B C50B 1.84(2)
N11 C53 1.501(12)
N11 C57 1.528(13)
N11 C51 1.534(11)
N11 C55 1.554(14)
C51 C52 1.705(19)
C53 C54 1.683(18)
C55 C56 1.640(17)
C57 C58 1.585(16)
N11B C53B 1.406(15)
N11B C51B 1.406(14)
N11B C57B 1.422(15)
N11B C55B 1.551(16)
C51B C52B 1.63(2)
C53B C54B 1.52(2)
C55B C56B 1.611(18)
C57B C58B 1.548(18)
N12 C59 0.983(13)
C59 C60 1.213(11)
N12B C59B 1.04(2)
C59B C60B 1.279(17)
N13 C61 1.51(3)
C61 C62 1.250(18)
N13B C61B 1.252(19)
C61B C62B 1.362(19)
N14 C63 1.40(2)
C63 C64 1.312(16)
N14B C63B 1.18(2)
C63B C64B 1.303(19)
N15 C65 1.13(3)
N15 C66 1.84(2)
C65 C66 1.33(2)
N16 C67 1.188(14)
C67 C68 1.306(10)

loop_
_geom_torsion_atom_site_label_1
_geom_torsion_atom_site_label_2
_geom_torsion_atom_site_label_3
_geom_torsion_atom_site_label_4
_geom_torsion
N4A Na1 Mo1 C7 134.4(3)
N6A Na1 Mo1 C7 -136.0(3)
N2A Na1 Mo1 C7 12.5(3)
C2A Na1 Mo1 C7 -18.7(3)
C4A Na1 Mo1 C7 102.2(3)
N1A Na1 Mo1 C7 -61.4(3)
C5A Na1 Mo1 C7 177.5(3)
N3A Na1 Mo1 C7 59.5(3)
C1A Na1 Mo1 C7 -61.4(3)
N5A Na1 Mo1 C7 177.9(3)
C6A Na1 Mo1 C7 -104.4(3)
C3A Na1 Mo1 C7 58.2(3)
N4A Na1 Mo1 C8 14.8(3)
N6A Na1 Mo1 C8 104.4(3)
N2A Na1 Mo1 C8 -107.1(3)
C2A Na1 Mo1 C8 -138.3(3)
C4A Na1 Mo1 C8 -17.4(3)
N1A Na1 Mo1 C8 179.0(2)
C5A Na1 Mo1 C8 57.8(3)
N3A Na1 Mo1 C8 -60.1(3)
C1A Na1 Mo1 C8 179.0(3)
N5A Na1 Mo1 C8 58.3(3)
C6A Na1 Mo1 C8 136.0(3)
C3A Na1 Mo1 C8 -61.4(3)
N4A Na1 Mo1 C9 -106.2(3)
N6A Na1 Mo1 C9 -16.6(3)
N2A Na1 Mo1 C9 131.9(3)
C2A Na1 Mo1 C9 100.6(3)
C4A Na1 Mo1 C9 -138.4(3)
N1A Na1 Mo1 C9 58.0(3)
C5A Na1 Mo1 C9 -63.2(3)
N3A Na1 Mo1 C9 178.9(3)
C1A Na1 Mo1 C9 58.0(3)
N5A Na1 Mo1 C9 -62.7(3)
C6A Na1 Mo1 C9 15.0(3)
C3A Na1 Mo1 C9 177.6(3)
N4A Na1 Mo1 N5A -43.5(3)
N6A Na1 Mo1 N5A 46.1(3)
N2A Na1 Mo1 N5A -165.4(3)
C2A Na1 Mo1 N5A 163.4(3)
C4A Na1 Mo1 N5A -75.7(3)
N1A Na1 Mo1 N5A 120.7(3)
C5A Na1 Mo1 N5A -0.4(3)
N3A Na1 Mo1 N5A -118.4(3)
C1A Na1 Mo1 N5A 120.7(4)
C6A Na1 Mo1 N5A 77.7(3)
C3A Na1 Mo1 N5A -119.7(3)
N4A Na1 Mo1 C1A -164.2(3)
N6A Na1 Mo1 C1A -74.6(3)
N2A Na1 Mo1 C1A 73.9(3)
C2A Na1 Mo1 C1A 42.7(3)
C4A Na1 Mo1 C1A 163.6(3)
N1A Na1 Mo1 C1A 0.0(3)
C5A Na1 Mo1 C1A -121.1(3)
N3A Na1 Mo1 C1A 121.0(4)
N5A Na1 Mo1 C1A -120.7(4)
C6A Na1 Mo1 C1A -43.0(3)
C3A Na1 Mo1 C1A 119.7(3)
N4A Na1 Mo1 N3A 74.9(3)
N6A Na1 Mo1 N3A 164.5(3)
N2A Na1 Mo1 N3A -47.0(3)
C2A Na1 Mo1 N3A -78.3(3)
C4A Na1 Mo1 N3A 42.7(3)
N1A Na1 Mo1 N3A -120.9(3)
C5A Na1 Mo1 N3A 117.9(3)
C1A Na1 Mo1 N3A -121.0(4)
N5A Na1 Mo1 N3A 118.4(3)
C6A Na1 Mo1 N3A -164.0(3)
C3A Na1 Mo1 N3A -1.3(3)
N4A Na1 Mo2 C12 59.7(3)
N6A Na1 Mo2 C12 179.2(3)
N2A Na1 Mo2 C12 104.9(3)
C2A Na1 Mo2 C12 136.7(3)
C4A Na1 Mo2 C12 59.5(3)
N1A Na1 Mo2 C12 -136.7(3)
C5A Na1 Mo2 C12 -59.3(3)
N3A Na1 Mo2 C12 -15.2(3)
C1A Na1 Mo2 C12 -105.1(3)
N5A Na1 Mo2 C12 -60.2(3)
C6A Na1 Mo2 C12 179.4(3)
C3A Na1 Mo2 C12 16.2(3)
N4A Na1 Mo2 C10 -58.9(3)
N6A Na1 Mo2 C10 60.7(3)
N2A Na1 Mo2 C10 -13.6(3)
C2A Na1 Mo2 C10 18.1(3)
C4A Na1 Mo2 C10 -59.1(3)
N1A Na1 Mo2 C10 104.7(3)
C5A Na1 Mo2 C10 -177.8(3)
N3A Na1 Mo2 C10 -133.7(3)
C1A Na1 Mo2 C10 136.4(3)
N5A Na1 Mo2 C10 -178.7(3)
C6A Na1 Mo2 C10 60.9(3)
C3A Na1 Mo2 C10 -102.3(3)
N4A Na1 Mo2 C11 179.8(3)
N6A Na1 Mo2 C11 -60.6(3)
N2A Na1 Mo2 C11 -134.9(3)
C2A Na1 Mo2 C11 -103.2(3)
C4A Na1 Mo2 C11 179.6(3)
N1A Na1 Mo2 C11 -16.6(3)
C5A Na1 Mo2 C11 60.8(3)
N3A Na1 Mo2 C11 104.9(3)
C1A Na1 Mo2 C11 15.1(3)
N5A Na1 Mo2 C11 59.9(3)
C6A Na1 Mo2 C11 -60.4(3)
C3A Na1 Mo2 C11 136.4(3)
N6A Na1 Mo2 N4A 119.6(3)
N2A Na1 Mo2 N4A 45.3(3)
C2A Na1 Mo2 N4A 77.0(3)
C4A Na1 Mo2 N4A -0.2(3)
N1A Na1 Mo2 N4A 163.6(3)
C5A Na1 Mo2 N4A -119.0(4)
N3A Na1 Mo2 N4A -74.9(3)
C1A Na1 Mo2 N4A -164.7(3)
N5A Na1 Mo2 N4A -119.9(3)
C6A Na1 Mo2 N4A 119.8(3)
C3A Na1 Mo2 N4A -43.4(3)
N4A Na1 Mo2 C5A 119.0(4)
N6A Na1 Mo2 C5A -121.5(4)
N2A Na1 Mo2 C5A 164.2(3)
C2A Na1 Mo2 C5A -164.0(4)
C4A Na1 Mo2 C5A 118.8(3)
N1A Na1 Mo2 C5A -77.4(3)
N3A Na1 Mo2 C5A 44.1(3)
C1A Na1 Mo2 C5A -45.8(4)
N5A Na1 Mo2 C5A -0.9(3)
C6A Na1 Mo2 C5A -121.3(3)
C3A Na1 Mo2 C5A 75.5(3)
N4A Na1 Mo2 N6A -119.6(3)
N2A Na1 Mo2 N6A -74.3(3)
C2A Na1 Mo2 N6A -42.6(3)
C4A Na1 Mo2 N6A -119.8(3)
N1A Na1 Mo2 N6A 44.0(3)
C5A Na1 Mo2 N6A 121.5(4)
N3A Na1 Mo2 N6A 165.6(3)
C1A Na1 Mo2 N6A 75.7(3)
N5A Na1 Mo2 N6A 120.6(3)
C6A Na1 Mo2 N6A 0.2(3)
C3A Na1 Mo2 N6A -163.0(3)
N4A Na1 Mo3 C14 178.8(2)
N6A Na1 Mo3 C14 133.0(3)
N2A Na1 Mo3 C14 57.9(3)
C2A Na1 Mo3 C14 58.9(3)
C4A Na1 Mo3 C14 179.1(3)
N1A Na1 Mo3 C14 15.0(3)
C5A Na1 Mo3 C14 -135.8(3)
N3A Na1 Mo3 C14 -62.0(3)
C1A Na1 Mo3 C14 -16.2(3)
N5A Na1 Mo3 C14 -104.3(3)
C6A Na1 Mo3 C14 101.5(3)
C3A Na1 Mo3 C14 -61.5(3)
N4A Na1 Mo3 C13 61.7(3)
N6A Na1 Mo3 C13 15.9(3)
N2A Na1 Mo3 C13 -59.2(3)
C2A Na1 Mo3 C13 -58.2(3)
C4A Na1 Mo3 C13 62.1(3)
N1A Na1 Mo3 C13 -102.1(3)
C5A Na1 Mo3 C13 107.2(3)
N3A Na1 Mo3 C13 -179.0(2)
C1A Na1 Mo3 C13 -133.2(3)
N5A Na1 Mo3 C13 138.6(2)
C6A Na1 Mo3 C13 -15.5(3)
C3A Na1 Mo3 C13 -178.5(3)
N4A Na1 Mo3 C15 -59.8(2)
N6A Na1 Mo3 C15 -105.6(2)
N2A Na1 Mo3 C15 179.3(3)
C2A Na1 Mo3 C15 -179.7(2)
C4A Na1 Mo3 C15 -59.4(3)
N1A Na1 Mo3 C15 136.4(3)
C5A Na1 Mo3 C15 -14.3(3)
N3A Na1 Mo3 C15 59.5(2)
C1A Na1 Mo3 C15 105.2(3)
N5A Na1 Mo3 C15 17.1(2)
C6A Na1 Mo3 C15 -137.1(2)
C3A Na1 Mo3 C15 60.0(3)
N4A Na1 Mo3 C3A -119.7(3)
N6A Na1 Mo3 C3A -165.5(3)
N2A Na1 Mo3 C3A 119.3(4)
C2A Na1 Mo3 C3A 120.4(3)
C4A Na1 Mo3 C3A -119.4(4)
N1A Na1 Mo3 C3A 76.4(3)
C5A Na1 Mo3 C3A -74.3(4)
N3A Na1 Mo3 C3A -0.5(3)
C1A Na1 Mo3 C3A 45.3(4)
N5A Na1 Mo3 C3A -42.9(3)
C6A Na1 Mo3 C3A 163.0(3)
N4A Na1 Mo3 C4A -0.3(3)
N6A Na1 Mo3 C4A -46.2(3)
N2A Na1 Mo3 C4A -121.3(3)
C2A Na1 Mo3 C4A -120.3(3)
N1A Na1 Mo3 C4A -164.2(3)
C5A Na1 Mo3 C4A 45.1(3)
N3A Na1 Mo3 C4A 118.9(3)
C1A Na1 Mo3 C4A 164.7(4)
N5A Na1 Mo3 C4A 76.5(3)
C6A Na1 Mo3 C4A -77.6(3)
C3A Na1 Mo3 C4A 119.4(4)
N4A Na1 Mo3 N2A 120.9(3)
N6A Na1 Mo3 N2A 75.1(3)
C2A Na1 Mo3 N2A 1.0(3)
C4A Na1 Mo3 N2A 121.3(3)
N1A Na1 Mo3 N2A -42.9(3)
C5A Na1 Mo3 N2A 166.4(3)
N3A Na1 Mo3 N2A -119.8(3)
C1A Na1 Mo3 N2A -74.1(3)
N5A Na1 Mo3 N2A -162.2(3)
C6A Na1 Mo3 N2A 43.7(3)
C3A Na1 Mo3 N2A -119.3(4)
N4A Na1 Mo4 C17 -16.2(3)
N6A Na1 Mo4 C17 -59.3(2)
N2A Na1 Mo4 C17 61.3(2)
C2A Na1 Mo4 C17 60.5(3)
C4A Na1 Mo4 C17 15.9(3)
N1A Na1 Mo4 C17 179.2(3)
C5A Na1 Mo4 C17 -104.7(3)
N3A Na1 Mo4 C17 135.6(2)
C1A Na1 Mo4 C17 179.7(3)
N5A Na1 Mo4 C17 -136.2(2)
C6A Na1 Mo4 C17 -59.0(3)
C3A Na1 Mo4 C17 104.0(3)
N4A Na1 Mo4 C18 106.5(3)
N6A Na1 Mo4 C18 63.5(3)
N2A Na1 Mo4 C18 -175.9(3)
C2A Na1 Mo4 C18 -176.8(3)
C4A Na1 Mo4 C18 138.7(3)
N1A Na1 Mo4 C18 -58.1(3)
C5A Na1 Mo4 C18 18.0(3)
N3A Na1 Mo4 C18 -101.7(3)
C1A Na1 Mo4 C18 -57.6(3)
N5A Na1 Mo4 C18 -13.4(3)
C6A Na1 Mo4 C18 63.7(4)
C3A Na1 Mo4 C18 -133.3(3)
N4A Na1 Mo4 C16 -137.0(3)
N6A Na1 Mo4 C16 180.0(3)
N2A Na1 Mo4 C16 -59.4(3)
C2A Na1 Mo4 C16 -60.3(3)
C4A Na1 Mo4 C16 -104.8(3)
N1A Na1 Mo4 C16 58.5(3)
C5A Na1 Mo4 C16 134.5(3)
N3A Na1 Mo4 C16 14.8(3)
C1A Na1 Mo4 C16 58.9(3)
N5A Na1 Mo4 C16 103.1(3)
C6A Na1 Mo4 C16 -179.8(4)
C3A Na1 Mo4 C16 -16.8(3)
N4A Na1 Mo4 C6A 42.8(4)
N6A Na1 Mo4 C6A -0.3(3)
N2A Na1 Mo4 C6A 120.3(3)
C2A Na1 Mo4 C6A 119.5(4)
C4A Na1 Mo4 C6A 74.9(4)
N1A Na1 Mo4 C6A -121.8(4)
C5A Na1 Mo4 C6A -45.7(4)
N3A Na1 Mo4 C6A -165.4(4)
C1A Na1 Mo4 C6A -121.3(4)
N5A Na1 Mo4 C6A -77.2(3)
C3A Na1 Mo4 C6A 163.0(4)
N4A Na1 Mo4 N1A 164.6(3)
N6A Na1 Mo4 N1A 121.5(3)
N2A Na1 Mo4 N1A -117.9(3)
C2A Na1 Mo4 N1A -118.8(3)
C4A Na1 Mo4 N1A -163.3(3)
C5A Na1 Mo4 N1A 76.1(3)
N3A Na1 Mo4 N1A -43.6(3)
C1A Na1 Mo4 N1A 0.5(3)
N5A Na1 Mo4 N1A 44.6(3)
C6A Na1 Mo4 N1A 121.8(4)
C3A Na1 Mo4 N1A -75.3(3)
N4A Na1 Mo4 C2A -76.7(3)
N6A Na1 Mo4 C2A -119.7(3)
N2A Na1 Mo4 C2A 0.9(3)
C4A Na1 Mo4 C2A -44.5(3)
N1A Na1 Mo4 C2A 118.8(3)
C5A Na1 Mo4 C2A -165.2(3)
N3A Na1 Mo4 C2A 75.1(3)
C1A Na1 Mo4 C2A 119.2(3)
N5A Na1 Mo4 C2A 163.4(3)
C6A Na1 Mo4 C2A -119.5(4)
C3A Na1 Mo4 C2A 43.5(3)
C7 Mo1 C1A N1A 134(3)
C8 Mo1 C1A N1A -12(6)
C9 Mo1 C1A N1A -136(3)
N5A Mo1 C1A N1A -42(3)
N3A Mo1 C1A N1A 41(3)
Na1 Mo1 C1A N1A 0(2)
C7 Mo1 C1A Na1 133.9(2)
C8 Mo1 C1A Na1 -12(4)
C9 Mo1 C1A Na1 -135.5(2)
N5A Mo1 C1A Na1 -41.4(2)
N3A Mo1 C1A Na1 41.2(2)
N4A Na1 C1A N1A -133.3(7)
N6A Na1 C1A N1A -55.6(6)
N2A Na1 C1A N1A 56.2(5)
C2A Na1 C1A N1A 34.3(5)
C4A Na1 C1A N1A 132.6(8)
C5A Na1 C1A N1A -127.8(5)
N3A Na1 C1A N1A 142.3(6)
N5A Na1 C1A N1A -142.9(6)
C6A Na1 C1A N1A -34.4(5)
C3A Na1 C1A N1A 126.0(5)
N4A Na1 C1A Mo1 46.8(9)
N6A Na1 C1A Mo1 124.5(2)
N2A Na1 C1A Mo1 -123.7(2)
C2A Na1 C1A Mo1 -145.6(3)
C4A Na1 C1A Mo1 -47.4(9)
N1A Na1 C1A Mo1 -179.9(7)
C5A Na1 C1A Mo1 52.3(3)
N3A Na1 C1A Mo1 -37.6(2)
N5A Na1 C1A Mo1 37.2(2)
C6A Na1 C1A Mo1 145.6(3)
C3A Na1 C1A Mo1 -53.9(3)
Mo1 C1A N1A Mo4 5(5)
Na1 C1A N1A Mo4 5(3)
Mo1 C1A N1A Na1 0(3)
C17 Mo4 N1A C1A -11(5)
C18 Mo4 N1A C1A 132(3)
C16 Mo4 N1A C1A -141(3)
C6A Mo4 N1A C1A 36(3)
C2A Mo4 N1A C1A -47(3)
Na1 Mo4 N1A C1A -5(3)
C17 Mo4 N1A Na1 -6(2)
C18 Mo4 N1A Na1 136.5(2)
C16 Mo4 N1A Na1 -136.7(2)
C6A Mo4 N1A Na1 40.8(3)
C2A Mo4 N1A Na1 -41.9(2)
N4A Na1 N1A C1A 135.4(8)
N6A Na1 N1A C1A 127.6(5)
N2A Na1 N1A C1A -126.4(5)
C2A Na1 N1A C1A -142.8(6)
C4A Na1 N1A C1A -133.8(7)
C5A Na1 N1A C1A 55.8(6)
N3A Na1 N1A C1A -35.4(5)
N5A Na1 N1A C1A 34.7(5)
C6A Na1 N1A C1A 142.9(6)
C3A Na1 N1A C1A -57.5(6)
N4A Na1 N1A Mo4 -43.6(8)
N6A Na1 N1A Mo4 -51.4(2)
N2A Na1 N1A Mo4 54.5(2)
C2A Na1 N1A Mo4 38.2(2)
C4A Na1 N1A Mo4 47.2(8)
C5A Na1 N1A Mo4 -123.2(2)
N3A Na1 N1A Mo4 145.6(2)
C1A Na1 N1A Mo4 -179.0(6)
N5A Na1 N1A Mo4 -144.3(2)
C6A Na1 N1A Mo4 -36.1(2)
C3A Na1 N1A Mo4 123.5(2)
C17 Mo4 C2A N2A -142(3)
C18 Mo4 C2A N2A 19(5)
C16 Mo4 C2A N2A 128(3)
C6A Mo4 C2A N2A -50(3)
N1A Mo4 C2A N2A 34(3)
Na1 Mo4 C2A N2A -8(3)
C17 Mo4 C2A Na1 -134.4(2)
C18 Mo4 C2A Na1 26(3)
C16 Mo4 C2A Na1 135.5(2)
C6A Mo4 C2A Na1 -42.1(3)
N1A Mo4 C2A Na1 42.0(2)
N4A Na1 C2A N2A -59.3(5)
N6A Na1 C2A N2A -129.1(5)
C4A Na1 C2A N2A -37.1(5)
N1A Na1 C2A N2A 140.0(5)
C5A Na1 C2A N2A -138.8(8)
N3A Na1 C2A N2A 54.1(5)
C1A Na1 C2A N2A 124.7(5)
N5A Na1 C2A N2A 132.5(7)
C6A Na1 C2A N2A -144.5(5)
C3A Na1 C2A N2A 32.8(5)
N4A Na1 C2A Mo4 122.5(2)
N6A Na1 C2A Mo4 52.8(2)
N2A Na1 C2A Mo4 -178.2(6)
C4A Na1 C2A Mo4 144.7(2)
N1A Na1 C2A Mo4 -38.2(2)
C5A Na1 C2A Mo4 43.1(9)
N3A Na1 C2A Mo4 -124.1(2)
C1A Na1 C2A Mo4 -53.5(3)
N5A Na1 C2A Mo4 -45.6(7)
C6A Na1 C2A Mo4 37.4(2)
C3A Na1 C2A Mo4 -145.3(2)
Mo4 C2A N2A Mo3 17(5)
Na1 C2A N2A Mo3 9(2)
Mo4 C2A N2A Na1 8(3)
C14 Mo3 N2A C2A -145(2)
C13 Mo3 N2A C2A 128(2)
C15 Mo3 N2A C2A -15(4)
C3A Mo3 N2A C2A -51(2)
C4A Mo3 N2A C2A 32(2)
Na1 Mo3 N2A C2A -9(2)
C14 Mo3 N2A Na1 -136.84(19)
C13 Mo3 N2A Na1 136.77(18)
C15 Mo3 N2A Na1 -7(3)
C3A Mo3 N2A Na1 -42.4(2)
C4A Mo3 N2A Na1 40.6(2)
N4A Na1 N2A C2A 124.7(5)
N6A Na1 N2A C2A 53.8(5)
C4A Na1 N2A C2A 140.6(5)
N1A Na1 N2A C2A -36.9(5)
C5A Na1 N2A C2A 135.7(8)
N3A Na1 N2A C2A -129.3(5)
C1A Na1 N2A C2A -58.2(5)
N5A Na1 N2A C2A -130.8(7)
C6A Na1 N2A C2A 32.8(5)
C3A Na1 N2A C2A -144.8(5)
N4A Na1 N2A Mo3 -53.1(2)
N6A Na1 N2A Mo3 -124.0(2)
C2A Na1 N2A Mo3 -177.8(6)
C4A Na1 N2A Mo3 -37.2(2)
N1A Na1 N2A Mo3 145.3(2)
C5A Na1 N2A Mo3 -42.1(8)
N3A Na1 N2A Mo3 52.9(2)
C1A Na1 N2A Mo3 124.0(2)
N5A Na1 N2A Mo3 51.4(7)
C6A Na1 N2A Mo3 -145.1(2)
C3A Na1 N2A Mo3 37.4(2)
C14 Mo3 C3A N3A 139(3)
C13 Mo3 C3A N3A 28(7)
C15 Mo3 C3A N3A -132(3)
C4A Mo3 C3A N3A -38(3)
N2A Mo3 C3A N3A 46(3)
Na1 Mo3 C3A N3A 4(3)
C14 Mo3 C3A Na1 134.7(2)
C13 Mo3 C3A Na1 24(5)
C15 Mo3 C3A Na1 -135.7(2)
C4A Mo3 C3A Na1 -41.6(3)
N2A Mo3 C3A Na1 41.6(2)
N4A Na1 C3A N3A -125.0(6)
N6A Na1 C3A N3A -137.6(7)
N2A Na1 C3A N3A 142.3(6)
C2A Na1 C3A N3A 127.7(6)
C4A Na1 C3A N3A -140.4(6)
N1A Na1 C3A N3A 59.1(6)
C5A Na1 C3A N3A -55.0(6)
C1A Na1 C3A N3A 37.4(6)
N5A Na1 C3A N3A -33.2(6)
C6A Na1 C3A N3A 135.1(7)
N4A Na1 C3A Mo3 54.0(3)
N6A Na1 C3A Mo3 41.4(9)
N2A Na1 C3A Mo3 -38.7(2)
C2A Na1 C3A Mo3 -53.4(3)
C4A Na1 C3A Mo3 38.6(3)
N1A Na1 C3A Mo3 -121.9(3)
C5A Na1 C3A Mo3 123.9(3)
N3A Na1 C3A Mo3 179.0(7)
C1A Na1 C3A Mo3 -143.6(3)
N5A Na1 C3A Mo3 145.8(3)
C6A Na1 C3A Mo3 -46.0(8)
Mo3 C3A N3A Mo1 -15(5)
Na1 C3A N3A Mo1 -11(3)
Mo3 C3A N3A Na1 -4(3)
C7 Mo1 N3A C3A -124(3)
C8 Mo1 N3A C3A 146(3)
C9 Mo1 N3A C3A 2(4)
N5A Mo1 N3A C3A 53(3)
C1A Mo1 N3A C3A -31(3)
Na1 Mo1 N3A C3A 11(2)
C7 Mo1 N3A Na1 -135.1(2)
C8 Mo1 N3A Na1 135.6(2)
C9 Mo1 N3A Na1 -9(2)
N5A Mo1 N3A Na1 42.7(2)
C1A Mo1 N3A Na1 -41.2(2)
N4A Na1 N3A C3A 58.4(6)
N6A Na1 N3A C3A 134.9(8)
N2A Na1 N3A C3A -35.1(6)
C2A Na1 N3A C3A -55.9(6)
C4A Na1 N3A C3A 36.8(6)
N1A Na1 N3A C3A -124.6(6)
C5A Na1 N3A C3A 128.1(6)
C1A Na1 N3A C3A -140.1(6)
N5A Na1 N3A C3A 144.4(6)
C6A Na1 N3A C3A -129.6(8)
N4A Na1 N3A Mo1 -124.3(2)
N6A Na1 N3A Mo1 -47.9(8)
N2A Na1 N3A Mo1 142.2(2)
C2A Na1 N3A Mo1 121.4(2)
C4A Na1 N3A Mo1 -146.0(3)
N1A Na1 N3A Mo1 52.6(2)
C5A Na1 N3A Mo1 -54.7(3)
C1A Na1 N3A Mo1 37.1(2)
N5A Na1 N3A Mo1 -38.3(2)
C6A Na1 N3A Mo1 47.7(8)
C3A Na1 N3A Mo1 177.3(7)
C14 Mo3 C4A N4A -6(5)
C13 Mo3 C4A N4A -133(2)
C15 Mo3 C4A N4A 138(2)
C3A Mo3 C4A N4A 45(2)
N2A Mo3 C4A N4A -38(2)
Na1 Mo3 C4A N4A 2(2)
C14 Mo3 C4A Na1 -8(3)
C13 Mo3 C4A Na1 -135.0(2)
C15 Mo3 C4A Na1 135.9(2)
C3A Mo3 C4A Na1 42.3(3)
N2A Mo3 C4A Na1 -40.5(2)
N6A Na1 C4A N4A -35.8(5)
N2A Na1 C4A N4A -141.9(6)
C2A Na1 C4A N4A -125.8(5)
N1A Na1 C4A N4A -134.2(7)
C5A Na1 C4A N4A 36.6(5)
N3A Na1 C4A N4A 127.1(5)
C1A Na1 C4A N4A 136.4(8)
N5A Na1 C4A N4A 57.8(6)
C6A Na1 C4A N4A -57.3(6)
C3A Na1 C4A N4A 143.3(6)
N4A Na1 C4A Mo3 179.3(7)
N6A Na1 C4A Mo3 143.5(2)
N2A Na1 C4A Mo3 37.3(2)
C2A Na1 C4A Mo3 53.5(3)
N1A Na1 C4A Mo3 45.0(8)
C5A Na1 C4A Mo3 -144.1(3)
N3A Na1 C4A Mo3 -53.6(3)
C1A Na1 C4A Mo3 -44.3(9)
N5A Na1 C4A Mo3 -122.9(2)
C6A Na1 C4A Mo3 122.0(3)
C3A Na1 C4A Mo3 -37.4(2)
Mo3 C4A N4A Mo2 -5(6)
Na1 C4A N4A Mo2 -2(3)
Mo3 C4A N4A Na1 -3(2)
C12 Mo2 N4A C4A -134(3)
C10 Mo2 N4A C4A 139(3)
C11 Mo2 N4A C4A 1(5)
C5A Mo2 N4A C4A -40(3)
N6A Mo2 N4A C4A 44(3)
Na1 Mo2 N4A C4A 2(3)
C12 Mo2 N4A Na1 -136.7(2)
C10 Mo2 N4A Na1 136.9(2)
C11 Mo2 N4A Na1 -1.1(18)
C5A Mo2 N4A Na1 -42.6(3)
N6A Mo2 N4A Na1 41.5(2)
N6A Na1 N4A C4A 141.7(6)
N2A Na1 N4A C4A 35.9(5)
C2A Na1 N4A C4A 58.1(6)
N1A Na1 N4A C4A 133.5(8)
C5A Na1 N4A C4A -140.7(6)
N3A Na1 N4A C4A -56.0(6)
C1A Na1 N4A C4A -134.8(8)
N5A Na1 N4A C4A -125.8(5)
C6A Na1 N4A C4A 126.4(6)
C3A Na1 N4A C4A -34.1(5)
N6A Na1 N4A Mo2 -38.7(2)
N2A Na1 N4A Mo2 -144.5(2)
C2A Na1 N4A Mo2 -122.3(2)
C4A Na1 N4A Mo2 179.5(6)
N1A Na1 N4A Mo2 -46.9(8)
C5A Na1 N4A Mo2 38.9(2)
N3A Na1 N4A Mo2 123.5(2)
C1A Na1 N4A Mo2 44.7(8)
N5A Na1 N4A Mo2 53.7(2)
C6A Na1 N4A Mo2 -54.0(3)
C3A Na1 N4A Mo2 145.4(2)
C12 Mo2 C5A N5A 144(3)
C10 Mo2 C5A N5A 40(7)
C11 Mo2 C5A N5A -126(3)
N4A Mo2 C5A N5A 49(3)
N6A Mo2 C5A N5A -33(3)
Na1 Mo2 C5A N5A 7(3)
C12 Mo2 C5A Na1 137.0(2)
C10 Mo2 C5A Na1 33(5)
C11 Mo2 C5A Na1 -133.0(2)
N4A Mo2 C5A Na1 41.5(2)
N6A Mo2 C5A Na1 -40.2(2)
N4A Na1 C5A N5A 144.0(6)
N6A Na1 C5A N5A -140.6(6)
N2A Na1 C5A N5A 132.4(8)
C2A Na1 C5A N5A -130.5(8)
C4A Na1 C5A N5A 127.7(5)
N1A Na1 C5A N5A -55.4(6)
N3A Na1 C5A N5A 37.2(5)
C1A Na1 C5A N5A -34.2(6)
C6A Na1 C5A N5A -125.1(5)
C3A Na1 C5A N5A 58.2(6)
N4A Na1 C5A Mo2 -37.9(2)
N6A Na1 C5A Mo2 37.4(2)
N2A Na1 C5A Mo2 -49.6(9)
C2A Na1 C5A Mo2 47.6(9)
C4A Na1 C5A Mo2 -54.3(3)
N1A Na1 C5A Mo2 122.6(2)
N3A Na1 C5A Mo2 -144.7(3)
C1A Na1 C5A Mo2 143.9(3)
N5A Na1 C5A Mo2 178.1(7)
C6A Na1 C5A Mo2 52.9(3)
C3A Na1 C5A Mo2 -123.7(3)
Mo2 C5A N5A Mo1 -11(5)
Na1 C5A N5A Mo1 -4(3)
Mo2 C5A N5A Na1 -7(3)
C7 Mo1 N5A C5A -15(5)
C8 Mo1 N5A C5A -133(3)
C9 Mo1 N5A C5A 136(3)
C1A Mo1 N5A C5A 45(3)
N3A Mo1 N5A C5A -39(3)
Na1 Mo1 N5A C5A 4(3)
C7 Mo1 N5A Na1 -19(3)
C8 Mo1 N5A Na1 -136.7(2)
C9 Mo1 N5A Na1 132.6(2)
C1A Mo1 N5A Na1 41.3(3)
N3A Mo1 N5A Na1 -42.6(2)
N4A Na1 N5A C5A -33.6(6)
N6A Na1 N5A C5A 37.2(6)
N2A Na1 N5A C5A -138.3(7)
C2A Na1 N5A C5A 135.1(7)
C4A Na1 N5A C5A -55.7(6)
N1A Na1 N5A C5A 128.1(6)
N3A Na1 N5A C5A -139.9(6)
C1A Na1 N5A C5A 143.5(6)
C6A Na1 N5A C5A 59.0(6)
C3A Na1 N5A C5A -125.2(6)
N4A Na1 N5A Mo1 145.5(2)
N6A Na1 N5A Mo1 -143.7(2)
N2A Na1 N5A Mo1 40.8(8)
C2A Na1 N5A Mo1 -45.8(7)
C4A Na1 N5A Mo1 123.4(2)
N1A Na1 N5A Mo1 -52.8(2)
C5A Na1 N5A Mo1 179.1(7)
N3A Na1 N5A Mo1 39.1(2)
C1A Na1 N5A Mo1 -37.5(2)
C6A Na1 N5A Mo1 -122.0(2)
C3A Na1 N5A Mo1 53.9(3)
C17 Mo4 C6A N6A 137(3)
C18 Mo4 C6A N6A -131(3)
C16 Mo4 C6A N6A 5(7)
N1A Mo4 C6A N6A -38(3)
C2A Mo4 C6A N6A 43(3)
Na1 Mo4 C6A N6A 2(2)
C17 Mo4 C6A Na1 135.3(2)
C18 Mo4 C6A Na1 -133.1(3)
C16 Mo4 C6A Na1 3(5)
N1A Mo4 C6A Na1 -40.2(3)
C2A Mo4 C6A Na1 41.5(3)
N4A Na1 C6A N6A 34.7(6)
N2A Na1 C6A N6A 127.8(6)
C2A Na1 C6A N6A 142.6(6)
C4A Na1 C6A N6A 56.7(6)
N1A Na1 C6A N6A -142.8(6)
C5A Na1 C6A N6A -35.6(6)
N3A Na1 C6A N6A -137.5(7)
C1A Na1 C6A N6A -127.6(6)
N5A Na1 C6A N6A -57.7(6)
C3A Na1 C6A N6A 134.7(7)
N4A Na1 C6A Mo4 -145.8(3)
N6A Na1 C6A Mo4 179.5(7)
N2A Na1 C6A Mo4 -52.7(3)
C2A Na1 C6A Mo4 -37.9(3)
C4A Na1 C6A Mo4 -123.8(3)
N1A Na1 C6A Mo4 36.6(2)
C5A Na1 C6A Mo4 143.8(3)
N3A Na1 C6A Mo4 41.9(9)
C1A Na1 C6A Mo4 51.9(3)
N5A Na1 C6A Mo4 121.8(3)
C3A Na1 C6A Mo4 -45.9(9)
Mo4 C6A N6A Mo2 0(6)
Na1 C6A N6A Mo2 2(3)
Mo4 C6A N6A Na1 -2(3)
C12 Mo2 N6A C6A -12(6)
C10 Mo2 N6A C6A -138(3)
C11 Mo2 N6A C6A 131(3)
N4A Mo2 N6A C6A -43(3)
C5A Mo2 N6A C6A 39(3)
Na1 Mo2 N6A C6A -2(3)
C12 Mo2 N6A Na1 -10(4)
C10 Mo2 N6A Na1 -135.8(2)
C11 Mo2 N6A Na1 133.1(2)
N4A Mo2 N6A Na1 -41.3(2)
C5A Mo2 N6A Na1 41.2(3)
N4A Na1 N6A C6A -142.9(6)
N2A Na1 N6A C6A -55.2(6)
C2A Na1 N6A C6A -34.5(6)
C4A Na1 N6A C6A -126.9(6)
N1A Na1 N6A C6A 34.5(6)
C5A Na1 N6A C6A 142.4(6)
N3A Na1 N6A C6A 135.2(8)
C1A Na1 N6A C6A 55.7(6)
N5A Na1 N6A C6A 126.3(6)
C3A Na1 N6A C6A -129.5(8)
N4A Na1 N6A Mo2 37.5(2)
N2A Na1 N6A Mo2 125.2(2)
C2A Na1 N6A Mo2 146.0(2)
C4A Na1 N6A Mo2 53.5(3)
N1A Na1 N6A Mo2 -145.1(2)
C5A Na1 N6A Mo2 -37.2(2)
N3A Na1 N6A Mo2 -44.3(8)
C1A Na1 N6A Mo2 -123.9(2)
N5A Na1 N6A Mo2 -53.3(2)
C6A Na1 N6A Mo2 -179.6(7)
C3A Na1 N6A Mo2 50.9(8)
C8 Mo1 C7 O7 -162(9)
C9 Mo1 C7 O7 -72(9)
N5A Mo1 C7 O7 79(10)
C1A Mo1 C7 O7 20(9)
N3A Mo1 C7 O7 103(9)
Na1 Mo1 C7 O7 62(9)
C7 Mo1 C8 O8 88(10)
C9 Mo1 C8 O8 -2(10)
N5A Mo1 C8 O8 -96(10)
C1A Mo1 C8 O8 -126(10)
N3A Mo1 C8 O8 -179(100)
Na1 Mo1 C8 O8 -137(10)
C7 Mo1 C9 O9 -40(11)
C8 Mo1 C9 O9 49(11)
N5A Mo1 C9 O9 142(11)
C1A Mo1 C9 O9 -135(11)
N3A Mo1 C9 O9 -167(10)
Na1 Mo1 C9 O9 -175(100)
C12 Mo2 C10 O10 100(23)
C11 Mo2 C10 O10 10(23)
N4A Mo2 C10 O10 -164(23)
C5A Mo2 C10 O10 -155(21)
N6A Mo2 C10 O10 -83(23)
Na1 Mo2 C10 O10 -124(23)
C12 Mo2 C11 O11 -149(9)
C10 Mo2 C11 O11 -63(9)
N4A Mo2 C11 O11 75(10)
C5A Mo2 C11 O11 116(9)
N6A Mo2 C11 O11 33(9)
Na1 Mo2 C11 O11 74(9)
C10 Mo2 C12 O12 1(10)
C11 Mo2 C12 O12 92(10)
N4A Mo2 C12 O12 -94(10)
C5A Mo2 C12 O12 -176(100)
N6A Mo2 C12 O12 -125(9)
Na1 Mo2 C12 O12 -134(10)
C14 Mo3 C13 O13 15(9)
C15 Mo3 C13 O13 -74(9)
C3A Mo3 C13 O13 126(9)
C4A Mo3 C13 O13 -169(9)
N2A Mo3 C13 O13 108(9)
Na1 Mo3 C13 O13 149(9)
C13 Mo3 C14 O14 -41(6)
C15 Mo3 C14 O14 48(6)
C3A Mo3 C14 O14 142(6)
C4A Mo3 C14 O14 -168(5)
N2A Mo3 C14 O14 -136(6)
Na1 Mo3 C14 O14 -176(100)
C14 Mo3 C15 O15 -41(38)
C13 Mo3 C15 O15 45(38)
C3A Mo3 C15 O15 -136(38)
C4A Mo3 C15 O15 141(38)
N2A Mo3 C15 O15 -172(100)
Na1 Mo3 C15 O15 -178(100)
C17 Mo4 C16 O16 37(8)
C18 Mo4 C16 O16 -54(8)
C6A Mo4 C16 O16 170(7)
N1A Mo4 C16 O16 -147(8)
C2A Mo4 C16 O16 132(8)
Na1 Mo4 C16 O16 173(8)
C18 Mo4 C17 O17 22(13)
C16 Mo4 C17 O17 -64(13)
C6A Mo4 C17 O17 118(13)
N1A Mo4 C17 O17 165(12)
C2A Mo4 C17 O17 -160(13)
Na1 Mo4 C17 O17 159(13)
C17 Mo4 C18 O18 55(19)
C16 Mo4 C18 O18 144(19)
C6A Mo4 C18 O18 -38(19)
N1A Mo4 C18 O18 -121(19)
C2A Mo4 C18 O18 -106(19)
Na1 Mo4 C18 O18 -82(19)
C21 N7 C19 C20 49.5(14)
C25 N7 C19 C20 -69.5(13)
C23 N7 C19 C20 174.1(10)
C25 N7 C21 C22 -175.4(9)
C19 N7 C21 C22 63.6(11)
C23 N7 C21 C22 -64.4(10)
C21 N7 C23 C24 101.8(12)
C25 N7 C23 C24 -145.3(11)
C19 N7 C23 C24 -25.3(14)
C21 N7 C25 C26 179.5(9)
C19 N7 C25 C26 -57.6(11)
C23 N7 C25 C26 65.3(10)
C23B N7B C19B C20B 64.0(12)
C21B N7B C19B C20B -59.8(12)
C25B N7B C19B C20B -168.1(10)
C23B N7B C21B C22B -179.8(9)
C19B N7B C21B C22B -49.9(11)
C25B N7B C21B C22B 61.9(10)
C21B N7B C23B C24B -172.9(9)
C19B N7B C23B C24B 59.3(12)
C25B N7B C23B C24B -64.4(12)
C23B N7B C25B C26B 93.0(15)
C21B N7B C25B C26B -154.8(13)
C19B N7B C25B C26B -36.8(16)
C31 N8 C27 C28 48.9(11)
C33 N8 C27 C28 -67.8(10)
C29 N8 C27 C28 168.9(9)
C27 N8 C29 C30 -177.0(8)
C31 N8 C29 C30 -50.8(10)
C33 N8 C29 C30 75.3(10)
C27 N8 C31 C32 44.4(10)
C33 N8 C31 C32 159.9(9)
C29 N8 C31 C32 -65.7(9)
C27 N8 C33 C34 -80.6(11)
C31 N8 C33 C34 151.8(9)
C29 N8 C33 C34 22.2(13)
C39 N9 C35 C36 163.8(13)
C37 N9 C35 C36 28.6(15)
C41 N9 C35 C36 -85.7(14)
C39 N9 C37 C38 -31.7(10)
C35 N9 C37 C38 84.9(7)
C41 N9 C37 C38 -167.2(7)
C37 N9 C39 C40 -71.7(11)
C35 N9 C39 C40 173.9(8)
C41 N9 C39 C40 65.5(10)
C39 N9 C41 C42 53.7(12)
C37 N9 C41 C42 -160.2(10)
C35 N9 C41 C42 -55.2(12)
C37B N9B C35B C36B -169.1(11)
C39B N9B C35B C36B -69.2(12)
C41B N9B C35B C36B 84.7(12)
C35B N9B C37B C38B 168.1(11)
C39B N9B C37B C38B 71.2(11)
C41B N9B C37B C38B -83.6(11)
C37B N9B C39B C40B 33.7(14)
C35B N9B C39B C40B -62.5(14)
C41B N9B C39B C40B 166.3(14)
C37B N9B C41B C42B 119.9(11)
C35B N9B C41B C42B -140.4(11)
C39B N9B C41B C42B -11.6(19)
C49 N10 C43 C44 51.2(14)
C45 N10 C43 C44 -174.4(13)
C47 N10 C43 C44 -62.9(14)
C49 N10 C45 C46 -79.8(14)
C43 N10 C45 C46 -175.2(10)
C47 N10 C45 C46 83.4(11)
C49 N10 C47 C48 176.7(14)
C43 N10 C47 C48 -84.3(15)
C45 N10 C47 C48 9.6(17)
C43 N10 C49 C50 85.9(13)
C45 N10 C49 C50 -7.7(18)
C47 N10 C49 C50 -170.7(11)
C49B N10B C43B C44B 68.6(13)
C47B N10B C43B C44B -82.1(12)
C45B N10B C43B C44B 173.5(11)
C49B N10B C45B C48B -114.7(12)
C47B N10B C45B C48B -6.7(11)
C43B N10B C45B C48B 124.0(11)
C49B N10B C45B C46B -45.4(16)
C47B N10B C45B C46B 62.5(15)
C43B N10B C45B C46B -166.7(14)
C49B N10B C47B C48B 110.6(11)
C43B N10B C47B C48B -95.6(12)
C45B N10B C47B C48B 6.6(11)
N10B C45B C48B C47B 5.8(10)
C46B C45B C48B C47B -119.2(11)
N10B C47B C48B C45B -5.9(10)
C47B N10B C49B C50B -172.9(8)
C43B N10B C49B C50B 30.3(14)
C45B N10B C49B C50B -70.6(11)
C53 N11 C51 C52 77.9(13)
C57 N11 C51 C52 -49.4(14)
C55 N11 C51 C52 -172.4(10)
C57 N11 C53 C54 161.5(11)
C51 N11 C53 C54 25.8(14)
C55 N11 C53 C54 -82.4(12)
C53 N11 C55 C56 -52.2(11)
C57 N11 C55 C56 56.2(11)
C51 N11 C55 C56 -174.9(10)
C53 N11 C57 C58 165.7(12)
C51 N11 C57 C58 -59.7(15)
C55 N11 C57 C58 57.1(13)
C53B N11B C51B C52B -95.1(15)
C57B N11B C51B C52B 154.2(13)
C55B N11B C51B C52B 24.0(16)
C51B N11B C53B C54B -55(2)
C57B N11B C53B C54B 54.9(19)
C55B N11B C53B C54B 180.0(16)
C53B N11B C55B C56B -156.9(13)
C51B N11B C55B C56B 79.7(15)
C57B N11B C55B C56B -41.9(17)
C53B N11B C57B C58B 51.1(15)
C51B N11B C57B C58B 168.1(13)
C55B N11B C57B C58B -64.2(16)
